data_7105630
loop_
_publ_author_name
'Chapurina, Yulia'
'Hannedouche, J\'er\^ome'
'Collin, Jacqueline'
'Guillot, R\'egis'
'Schulz, Emmanuelle'
'Trifonov, Alexander'

_publ_section_title
;
 Well-defined and easily accessible yttrium complexes for enantioselective
 cyclisation of amines tethered to 1,2-di-substituted alkenes
;
_journal_coden_ASTM CHCOFS
_journal_issue 37
_journal_name_full
;
 Chemical Communications (Cambridge, United Kingdom)
;
_journal_page_first 6918
_journal_page_last 6920
_journal_paper_doi 10.1039/c0cc01064b
_journal_volume 46
_journal_year 2010
_chemical_absolute_configuration ad
_chemical_formula_moiety 'C76 H96 Li2 N4 O2 Si2 Y2, 2(C6 H6)'
_chemical_formula_sum 'C88 H108 Li2 N4 O2 Si2 Y2'
_chemical_formula_weight 1501.66
_chemical_properties_physical 'air-sensitive, oxygen-sensitive'
_space_group_IT_number 19
_symmetry_cell_setting orthorhombic
_symmetry_Int_Tables_number 19
_symmetry_space_group_name_Hall 'P 2ac 2ab'
_symmetry_space_group_name_H-M 'P 21 21 21'
_atom_sites_solution_hydrogens geom
_atom_sites_solution_primary direct
_atom_sites_solution_secondary difmap
_audit_creation_method SHELXL-97
_cell_angle_alpha 90.00
_cell_angle_beta 90.00
_cell_angle_gamma 90.00
_cell_formula_units_Z 4
_cell_length_a 11.1174(5)
_cell_length_b 25.9601(12)
_cell_length_c 27.1473(12)
_cell_measurement_reflns_used 8809
_cell_measurement_temperature 100(1)
_cell_measurement_theta_max 29.91
_cell_measurement_theta_min 2.17
_cell_volume 7835.0(6)
_computing_cell_refinement 'Bruker SMART'
_computing_data_collection 'Bruker SMART'
_computing_data_reduction 'Bruker SAINT'
_computing_structure_refinement 'SHELXL-97 (Sheldrick, 1997)'
_computing_structure_solution 'SHELXS-97 (Sheldrick, 1997)'
_diffrn_ambient_temperature 100(1)
_diffrn_measured_fraction_theta_full 0.997
_diffrn_measured_fraction_theta_max 0.998
_diffrn_measurement_device_type 'CCD area detector'
_diffrn_measurement_method 'phi and omega scans'
_diffrn_radiation_monochromator graphite
_diffrn_radiation_probe x-ray
_diffrn_radiation_type MoK\a
_diffrn_radiation_wavelength 0.71073
_diffrn_reflns_av_R_equivalents 0.0511
_diffrn_reflns_av_sigmaI/netI 0.0763
_diffrn_reflns_limit_h_max 9
_diffrn_reflns_limit_h_min -15
_diffrn_reflns_limit_k_max 37
_diffrn_reflns_limit_k_min -35
_diffrn_reflns_limit_l_max 38
_diffrn_reflns_limit_l_min -38
_diffrn_reflns_number 98880
_diffrn_reflns_theta_full 25.00
_diffrn_reflns_theta_max 30.54
_diffrn_reflns_theta_min 1.09
_diffrn_source 'fine-focus sealed tube'
_diffrn_source_type 'kappa X8 APEX II Bruker ICMMO'
_exptl_absorpt_coefficient_mu 1.554
_exptl_absorpt_correction_T_max 0.73
_exptl_absorpt_correction_T_min 0.712
_exptl_absorpt_correction_type psi-scan
_exptl_absorpt_process_details SADABS
_exptl_crystal_colour yellow
_exptl_crystal_density_diffrn 1.273
_exptl_crystal_density_method 'not measured'
_exptl_crystal_description block
_exptl_crystal_F_000 3160
_exptl_crystal_size_max 0.320
_exptl_crystal_size_mid 0.190
_exptl_crystal_size_min 0.170
_refine_diff_density_max 0.686
_refine_diff_density_min -0.528
_refine_diff_density_rms 0.071
_refine_ls_abs_structure_details 'Flack H D (1983), Acta Cryst. A39, 876-881'
_refine_ls_abs_structure_Flack 0.013(3)
_refine_ls_extinction_method none
_refine_ls_goodness_of_fit_ref 1.028
_refine_ls_hydrogen_treatment mixed
_refine_ls_matrix_type full
_refine_ls_number_parameters 984
_refine_ls_number_reflns 23780
_refine_ls_number_restraints 177
_refine_ls_restrained_S_all 1.038
_refine_ls_R_factor_all 0.0657
_refine_ls_R_factor_gt 0.0432
_refine_ls_shift/su_max 0.015
_refine_ls_shift/su_mean 0.003
_refine_ls_structure_factor_coef Fsqd
_refine_ls_weighting_details 'calc w=1/[\s^2^(Fo^2^)+(0.0333P)^2^+1.7953P] where P=(Fo^2^+2Fc^2^)/3'
_refine_ls_weighting_scheme calc
_refine_ls_wR_factor_gt 0.0920
_refine_ls_wR_factor_ref 0.0997
_reflns_number_gt 18913
_reflns_number_total 23780
_reflns_threshold_expression >2sigma(I)
_cod_data_source_file c0cc01064b.txt
_cod_data_source_block 955GuillotICMMO
_cod_original_cell_volume 7834.9(6)
_cod_database_code 7105630

loop_
_symmetry_equiv_pos_as_xyz
'x, y, z'
'-x+1/2, -y, z+1/2'
'-x, y+1/2, -z+1/2'
'x+1/2, -y+1/2, -z'

loop_
_atom_site_label
_atom_site_type_symbol
_atom_site_fract_x
_atom_site_fract_y
_atom_site_fract_z
_atom_site_U_iso_or_equiv
_atom_site_adp_type
_atom_site_occupancy
_atom_site_symmetry_multiplicity
_atom_site_calc_flag
_atom_site_refinement_flags
_atom_site_disorder_assembly
_atom_site_disorder_group
C69B C 0.2712(9) 0.9694(4) 0.2999(3) 0.029(2) Uani 0.29 1 d P A 1
H69C H 0.2776 0.9454 0.3271 0.035 Uiso 0.29 1 calc PR A 1
H69D H 0.3164 0.9561 0.2722 0.035 Uiso 0.29 1 calc PR A 1
C72B C 0.1117(9) 1.0347(4) 0.2967(4) 0.032(2) Uani 0.29 1 d P A 1
H72C H 0.0531 1.0486 0.2738 0.039 Uiso 0.29 1 calc PR A 1
H72D H 0.0819 1.0389 0.3300 0.039 Uiso 0.29 1 calc PR A 1
C70B C 0.3176(8) 1.0232(4) 0.3150(4) 0.030(2) Uani 0.29 1 d P A 1
H70C H 0.3153 1.0273 0.3505 0.035 Uiso 0.29 1 calc PR A 1
H70D H 0.3996 1.0283 0.3037 0.035 Uiso 0.29 1 calc PR A 1
C68B C 0.1372(10) 0.9783(4) 0.2856(4) 0.030(2) Uani 0.29 1 d P A 1
H68B H 0.1221 0.9699 0.2509 0.036 Uiso 0.29 1 calc PR A 1
C71B C 0.2338(12) 1.0610(4) 0.2903(4) 0.030(2) Uani 0.29 1 d P A 1
H71C H 0.2356 1.0942 0.3066 0.036 Uiso 0.29 1 calc PR A 1
H71D H 0.2537 1.0654 0.2558 0.036 Uiso 0.29 1 calc PR A 1
C68A C 0.1853(4) 0.97295(16) 0.31156(15) 0.0279(8) Uani 0.71 1 d P A 2
H68A H 0.2558 0.9520 0.3199 0.033 Uiso 0.71 1 calc PR A 2
C69A C 0.1847(3) 1.02420(15) 0.34049(14) 0.0295(8) Uani 0.71 1 d P A 2
H69B H 0.1188 1.0246 0.3639 0.035 Uiso 0.71 1 calc PR A 2
H69A H 0.2595 1.0282 0.3585 0.035 Uiso 0.71 1 calc PR A 2
C70A C 0.1700(5) 1.06807(18) 0.30303(18) 0.0356(11) Uani 0.71 1 d P A 2
H70A H 0.1146 1.0940 0.3151 0.043 Uiso 0.71 1 calc PR A 2
H70B H 0.2467 1.0843 0.2960 0.043 Uiso 0.71 1 calc PR A 2
C72A C 0.1889(4) 0.99075(16) 0.25728(15) 0.0335(9) Uani 0.71 1 d P A 2
H72B H 0.2711 0.9958 0.2463 0.040 Uiso 0.71 1 calc PR A 2
H72A H 0.1500 0.9658 0.2359 0.040 Uiso 0.71 1 calc PR A 2
C71A C 0.1202(4) 1.04159(15) 0.25768(14) 0.0306(8) Uani 0.71 1 d P A 2
H71B H 0.1362 1.0615 0.2282 0.037 Uiso 0.71 1 calc PR A 2
H71A H 0.0342 1.0359 0.2606 0.037 Uiso 0.71 1 calc PR A 2
Y1 Y 0.029497(19) 1.031326(8) 0.470687(8) 0.01754(5) Uani 1 1 d . A .
Y2 Y -0.01252(2) 0.920038(9) 0.393862(9) 0.02187(6) Uani 1 1 d . A .
Si1 Si -0.19330(6) 0.98307(3) 0.52073(3) 0.02188(14) Uani 1 1 d D A .
C8 C -0.3608(3) 0.98790(15) 0.51867(18) 0.0682(14) Uani 1 1 d . . .
H8A H -0.3906 0.9969 0.5507 0.102 Uiso 1 1 calc R . .
H8B H -0.3941 0.9554 0.5088 0.102 Uiso 1 1 calc R . .
H8C H -0.3839 1.0139 0.4954 0.102 Uiso 1 1 calc R . .
C7 C -0.1581(5) 0.92839(14) 0.56286(15) 0.0724(14) Uani 1 1 d . . .
H7B H -0.0727 0.9229 0.5636 0.109 Uiso 1 1 calc R . .
H7C H -0.1973 0.8978 0.5512 0.109 Uiso 1 1 calc R . .
H7A H -0.1862 0.9363 0.5954 0.109 Uiso 1 1 calc R . .
C19 C -0.0112(2) 1.20582(8) 0.53505(8) 0.0206(5) Uani 1 1 d . . .
C22 C 0.2093(2) 1.21996(10) 0.58206(9) 0.0257(5) Uani 1 1 d . . .
H22 H 0.2827 1.2247 0.5979 0.031 Uiso 1 1 calc R . .
C20 C 0.0009(2) 1.24264(9) 0.57281(9) 0.0248(5) Uani 1 1 d . . .
H20 H -0.0650 1.2626 0.5819 0.030 Uiso 1 1 calc R . .
C21 C 0.1085(3) 1.24943(10) 0.59631(10) 0.0287(6) Uani 1 1 d . . .
H21 H 0.1152 1.2734 0.6216 0.034 Uiso 1 1 calc R . .
C24 C 0.0886(2) 1.17588(9) 0.52008(9) 0.0190(5) Uani 1 1 d . A .
C18 C -0.1224(2) 1.19963(9) 0.50961(9) 0.0220(5) Uani 1 1 d . . .
H18 H -0.1884 1.2194 0.5188 0.026 Uiso 1 1 calc R . .
C23 C 0.1995(2) 1.18422(9) 0.54485(9) 0.0221(5) Uani 1 1 d . . .
H23 H 0.2667 1.1652 0.5357 0.027 Uiso 1 1 calc R . .
C4 C -0.0358(2) 1.13321(8) 0.45682(8) 0.0196(5) Uani 1 1 d . . .
C9 C 0.3644(2) 1.05838(10) 0.47309(10) 0.0247(5) Uani 1 1 d . . .
H9 H 0.4033 1.0326 0.4908 0.030 Uiso 1 1 calc R . .
C10 C 0.4188(2) 1.07883(11) 0.43282(10) 0.0285(6) Uani 1 1 d . . .
H10 H 0.4940 1.0666 0.4236 0.034 Uiso 1 1 calc R . .
C16 C 0.2490(2) 1.13667(10) 0.41917(9) 0.0210(5) Uani 1 1 d . . .
C15 C 0.2002(2) 1.17819(10) 0.39292(10) 0.0253(5) Uani 1 1 d . . .
H15 H 0.1263 1.1916 0.4026 0.030 Uiso 1 1 calc R . .
C1 C 0.2474(2) 1.07583(9) 0.48891(9) 0.0212(5) Uani 1 1 d . . .
C3 C 0.0771(2) 1.13947(9) 0.48033(9) 0.0180(5) Uani 1 1 d . A .
C17 C -0.1337(2) 1.16549(9) 0.47234(10) 0.0225(5) Uani 1 1 d . . .
H17 H -0.2072 1.1628 0.4562 0.027 Uiso 1 1 calc R . .
C2 C 0.1903(2) 1.11412(9) 0.46119(9) 0.0195(5) Uani 1 1 d . . .
C14 C 0.2589(3) 1.19983(11) 0.35304(9) 0.0299(6) Uani 1 1 d . . .
H14 H 0.2246 1.2276 0.3365 0.036 Uiso 1 1 calc R . .
C13 C 0.3696(3) 1.18014(12) 0.33752(10) 0.0348(7) Uani 1 1 d . . .
H13 H 0.4080 1.1941 0.3102 0.042 Uiso 1 1 calc R . .
C11 C 0.3645(2) 1.11817(10) 0.40452(9) 0.0252(5) Uani 1 1 d . . .
C12 C 0.4211(2) 1.14033(12) 0.36265(10) 0.0323(6) Uani 1 1 d . . .
H12 H 0.4948 1.1274 0.3522 0.039 Uiso 1 1 calc R . .
N1 N 0.18482(17) 1.05409(8) 0.52810(8) 0.0203(4) Uani 1 1 d . A .
N2 N -0.04851(17) 1.09475(8) 0.42200(7) 0.0215(4) Uani 1 1 d . . .
C25 C 0.2503(2) 1.01827(10) 0.55934(10) 0.0244(5) Uani 1 1 d . . .
H25 H 0.2885 0.9921 0.5385 0.029 Uiso 1 1 calc R . .
C26 C 0.1694(2) 0.99141(10) 0.59691(10) 0.0280(6) Uani 1 1 d . . .
H26A H 0.1218 0.9646 0.5814 0.034 Uiso 1 1 calc R . .
H26B H 0.1157 1.0158 0.6127 0.034 Uiso 1 1 calc R . .
C29 C 0.3461(2) 1.04248(11) 0.59299(10) 0.0287(6) Uani 1 1 d . . .
H29A H 0.4164 1.0528 0.5743 0.034 Uiso 1 1 calc R . .
H29B H 0.3143 1.0722 0.6102 0.034 Uiso 1 1 calc R . .
C28 C 0.3763(3) 0.99966(13) 0.62843(13) 0.0439(8) Uani 1 1 d . . .
H28B H 0.4019 1.0135 0.6599 0.053 Uiso 1 1 calc R . .
H28A H 0.4399 0.9781 0.6153 0.053 Uiso 1 1 calc R . .
C27 C 0.2579(3) 0.96835(14) 0.63426(13) 0.0466(8) Uani 1 1 d . . .
H27A H 0.2718 0.9322 0.6273 0.056 Uiso 1 1 calc R . .
H27B H 0.2267 0.9716 0.6675 0.056 Uiso 1 1 calc R . .
C64 C -0.1557(3) 0.81069(10) 0.47357(11) 0.0322(6) Uani 1 1 d . . .
H64B H -0.1069 0.8351 0.4918 0.039 Uiso 1 1 calc R . .
H64A H -0.1033 0.7860 0.4574 0.039 Uiso 1 1 calc R . .
C63 C -0.2362(2) 0.83828(10) 0.43617(11) 0.0307(6) Uani 1 1 d . . .
H63 H -0.2732 0.8681 0.4524 0.037 Uiso 1 1 calc R . .
C65 C -0.2461(4) 0.78335(13) 0.50767(13) 0.0537(10) Uani 1 1 d . . .
H65A H -0.2159 0.7497 0.5172 0.064 Uiso 1 1 calc R . .
H65B H -0.2595 0.8035 0.5372 0.064 Uiso 1 1 calc R . .
C67 C -0.3338(3) 0.79796(11) 0.42664(14) 0.0447(8) Uani 1 1 d . . .
H67A H -0.3042 0.7705 0.4056 0.054 Uiso 1 1 calc R . .
H67B H -0.4041 0.8134 0.4115 0.054 Uiso 1 1 calc R . .
C66 C -0.3625(3) 0.77793(14) 0.47864(17) 0.0645(12) Uani 1 1 d . . .
H66B H -0.4261 0.7982 0.4936 0.077 Uiso 1 1 calc R . .
H66A H -0.3878 0.7422 0.4774 0.077 Uiso 1 1 calc R . .
N3 N -0.16997(18) 0.85639(8) 0.39294(8) 0.0237(4) Uani 1 1 d . . .
C47 C -0.3481(3) 0.90932(11) 0.36846(15) 0.0451(8) Uani 1 1 d . . .
H47 H -0.3892 0.9024 0.3976 0.054 Uiso 1 1 calc R . .
C48 C -0.3989(3) 0.94051(12) 0.33298(19) 0.0632(13) Uani 1 1 d . . .
H48 H -0.4754 0.9537 0.3388 0.076 Uiso 1 1 calc R . .
C39 C -0.2304(3) 0.88749(10) 0.35988(12) 0.0319(6) Uani 1 1 d . . .
C40 C -0.1707(3) 0.90065(10) 0.31563(11) 0.0354(7) Uani 1 1 d . A .
C54 C -0.2268(4) 0.93398(11) 0.28023(13) 0.0491(10) Uani 1 1 d . . .
C49 C -0.3414(4) 0.95342(13) 0.28855(17) 0.0593(12) Uani 1 1 d . . .
C51 C -0.3393(7) 0.99629(16) 0.2081(2) 0.095(2) Uani 1 1 d . . .
H51 H -0.3760 1.0162 0.1839 0.114 Uiso 1 1 calc R . .
C52 C -0.2277(7) 0.97816(14) 0.20128(16) 0.093(2) Uani 1 1 d . . .
H52 H -0.1885 0.9866 0.1721 0.112 Uiso 1 1 calc R . .
C50 C -0.3998(5) 0.98510(14) 0.2515(2) 0.0852(19) Uani 1 1 d . . .
H50 H -0.4769 0.9978 0.2568 0.102 Uiso 1 1 calc R . .
O2 O -0.00082(18) 0.73364(6) 0.37639(7) 0.0315(4) Uani 1 1 d . . .
C76 C 0.1187(3) 0.71638(11) 0.36250(11) 0.0372(7) Uani 1 1 d . . .
H76A H 0.1759 0.7242 0.3884 0.045 Uiso 1 1 calc R . .
H76B H 0.1445 0.7336 0.3326 0.045 Uiso 1 1 calc R . .
C75 C 0.1123(4) 0.65938(15) 0.35440(18) 0.0694(13) Uani 1 1 d . . .
H75B H 0.0930 0.6513 0.3204 0.083 Uiso 1 1 calc R . .
H75A H 0.1872 0.6427 0.3633 0.083 Uiso 1 1 calc R . .
C73 C -0.0756(3) 0.68980(12) 0.38740(16) 0.0551(10) Uani 1 1 d . . .
H73A H -0.1369 0.6850 0.3624 0.066 Uiso 1 1 calc R . .
H73B H -0.1141 0.6935 0.4193 0.066 Uiso 1 1 calc R . .
C74 C 0.0148(5) 0.64432(13) 0.3875(2) 0.0850(15) Uani 1 1 d . . .
H74A H 0.0454 0.6384 0.4205 0.102 Uiso 1 1 calc R . .
H74B H -0.0236 0.6130 0.3759 0.102 Uiso 1 1 calc R . .
N4 N 0.0690(3) 0.94328(9) 0.31969(10) 0.0403(6) Uani 1 1 d . . .
C41 C -0.0592(3) 0.87200(10) 0.30039(10) 0.0359(7) Uani 1 1 d . . .
C42 C 0.0531(3) 0.89626(11) 0.29707(11) 0.0430(8) Uani 1 1 d . A .
C57 C 0.0231(4) 0.79378(11) 0.26083(10) 0.0506(10) Uani 1 1 d . . .
C61 C -0.1856(4) 0.79301(12) 0.28795(12) 0.0492(10) Uani 1 1 d . . .
H61 H -0.2520 0.8095 0.3015 0.059 Uiso 1 1 calc R A .
C56 C 0.1346(5) 0.82092(13) 0.25484(12) 0.0613(12) Uani 1 1 d . A .
H56 H 0.1977 0.8046 0.2386 0.074 Uiso 1 1 calc R . .
C62 C -0.0759(3) 0.81998(11) 0.28363(10) 0.0416(8) Uani 1 1 d . A .
C55 C 0.1515(4) 0.86940(13) 0.27194(14) 0.0590(11) Uani 1 1 d . . .
H55 H 0.2253 0.8856 0.2677 0.071 Uiso 1 1 calc R A .
C58 C 0.0072(5) 0.74209(12) 0.24517(11) 0.0624(13) Uani 1 1 d . A .
H58 H 0.0714 0.7250 0.2305 0.075 Uiso 1 1 calc R . .
C59 C -0.0987(5) 0.71677(13) 0.25101(13) 0.0651(14) Uani 1 1 d . . .
H59 H -0.1061 0.6827 0.2409 0.078 Uiso 1 1 calc R A .
C60 C -0.1965(4) 0.74222(13) 0.27229(14) 0.0633(13) Uani 1 1 d . A .
H60 H -0.2694 0.7251 0.2760 0.076 Uiso 1 1 calc R . .
C5 C -0.1103(2) 1.04079(9) 0.54124(9) 0.0200(5) Uani 1 1 d D A .
H5B H -0.160(2) 1.0707(7) 0.5346(8) 0.030 Uiso 1 1 d D . .
H5A H -0.107(2) 1.0398(9) 0.57691(13) 0.030 Uiso 1 1 d D . .
C6 C -0.1384(3) 0.96686(14) 0.45808(12) 0.0451(9) Uani 1 1 d D . .
H6B H -0.184(2) 0.9890(8) 0.43626(10) 0.068 Uiso 1 1 d D . .
H6A H -0.171(2) 0.9329(4) 0.4515(4) 0.068 Uiso 1 1 d D . .
C53 C -0.1672(5) 0.94766(12) 0.23489(13) 0.0639(13) Uani 1 1 d . . .
H53 H -0.0895 0.9362 0.2284 0.077 Uiso 1 1 calc R . .
C43 C 0.1235(2) 0.84586(11) 0.41154(11) 0.0304(6) Uani 1 1 d D . .
H43B H 0.1699(15) 0.8378(10) 0.3823(5) 0.046 Uiso 1 1 d D . .
H43A H 0.0601(16) 0.8680(7) 0.3991(8) 0.046 Uiso 1 1 d D . .
C44 C 0.1618(3) 0.95547(12) 0.44396(16) 0.0536(11) Uani 1 1 d D . .
H44A H 0.170(3) 0.9686(15) 0.4107(5) 0.080 Uiso 1 1 d D . .
H44B H 0.217(3) 0.9769(12) 0.4627(10) 0.080 Uiso 1 1 d D . .
C45 C 0.1857(6) 0.87065(19) 0.51663(16) 0.102(2) Uani 1 1 d . . .
H45B H 0.2333 0.8412 0.5253 0.153 Uiso 1 1 calc R A .
H45A H 0.1020 0.8627 0.5207 0.153 Uiso 1 1 calc R . .
H45C H 0.2068 0.8991 0.5376 0.153 Uiso 1 1 calc R . .
C46 C 0.3785(3) 0.8845(2) 0.4378(3) 0.103(3) Uani 1 1 d . . .
H46A H 0.4087 0.8517 0.4487 0.154 Uiso 1 1 calc R A .
H46B H 0.4194 0.9115 0.4553 0.154 Uiso 1 1 calc R . .
H46C H 0.3921 0.8883 0.4032 0.154 Uiso 1 1 calc R . .
C30 C -0.1514(2) 1.09876(10) 0.38917(10) 0.0292(6) Uani 1 1 d . D .
H30 H -0.2251 1.1002 0.4090 0.035 Uiso 1 1 calc R . .
C34 C -0.1606(3) 1.05319(14) 0.35300(13) 0.0487(9) Uani 1 1 d . D .
H34B H -0.0814 1.0403 0.3446 0.058 Uiso 1 1 calc R . .
H34A H -0.2075 1.0254 0.3672 0.058 Uiso 1 1 calc R . .
C33 C -0.2225(4) 1.07506(15) 0.30821(14) 0.0606(11) Uani 1 1 d . . .
H33A H -0.3076 1.0808 0.3137 0.073 Uiso 1 1 calc R B 3
H33B H -0.2112 1.0537 0.2793 0.073 Uiso 1 1 calc R B 3
C31 C -0.1461(4) 1.14661(12) 0.35570(12) 0.0464(8) Uani 1 1 d . . .
H31A H -0.2136 1.1693 0.3621 0.056 Uiso 1 1 calc R C 3
H31B H -0.0720 1.1655 0.3608 0.056 Uiso 1 1 calc R C 3
Li2 Li -0.0356(4) 0.80696(16) 0.37536(16) 0.0269(9) Uani 1 1 d . A .
O1 O 0.02424(16) 1.11541(7) 0.63129(6) 0.0249(4) Uani 1 1 d . A .
C35 C -0.0944(2) 1.13333(12) 0.64534(11) 0.0326(6) Uani 1 1 d . . .
H35A H -0.1460 1.1045 0.6538 0.039 Uiso 1 1 calc R . .
H35B H -0.1313 1.1525 0.6186 0.039 Uiso 1 1 calc R . .
C38 C 0.1065(3) 1.12259(12) 0.67191(10) 0.0344(6) Uani 1 1 d . . .
H38B H 0.1715 1.1455 0.6625 0.041 Uiso 1 1 calc R . .
H38A H 0.1406 1.0899 0.6820 0.041 Uiso 1 1 calc R . .
C36 C -0.0748(3) 1.16753(14) 0.68937(12) 0.0476(8) Uani 1 1 d . . .
H36B H -0.0614 1.2029 0.6793 0.057 Uiso 1 1 calc R . .
H36A H -0.1433 1.1663 0.7115 0.057 Uiso 1 1 calc R . .
Li1 Li 0.0497(4) 1.09041(17) 0.56529(16) 0.0249(9) Uani 1 1 d . . .
C37 C 0.0341(4) 1.14576(16) 0.71315(13) 0.0578(10) Uani 1 1 d . . .
H37A H 0.0122 1.1196 0.7371 0.069 Uiso 1 1 calc R . .
H37B H 0.0795 1.1726 0.7297 0.069 Uiso 1 1 calc R . .
C32B C -0.2178(7) 1.1382(3) 0.3113(3) 0.0413(16) Uani 0.50 1 d P D 4
H32A H -0.1791 1.1529 0.2825 0.050 Uiso 0.50 1 calc PR D 4
H32B H -0.2977 1.1528 0.3147 0.050 Uiso 0.50 1 calc PR D 4
C32A C -0.1519(8) 1.1256(2) 0.3050(3) 0.0392(16) Uani 0.50 1 d P D 3
H32C H -0.0715 1.1194 0.2924 0.047 Uiso 0.50 1 calc PR D 3
H32D H -0.1923 1.1497 0.2832 0.047 Uiso 0.50 1 calc PR D 3
Si2 Si 0.21535(7) 0.88833(3) 0.45074(4) 0.0375(2) Uani 1 1 d D A .
C81 C 0.5224(3) 0.20996(10) 0.57165(10) 0.0337(6) Uani 1 1 d U . .
H81 H 0.4900 0.2414 0.5619 0.040 Uiso 1 1 calc R . .
C80 C 0.5358(3) 0.19892(12) 0.62108(11) 0.0394(7) Uani 1 1 d U . .
H80 H 0.5124 0.2229 0.6447 0.047 Uiso 1 1 calc R . .
C82 C 0.5572(2) 0.17435(11) 0.53659(11) 0.0303(6) Uani 1 1 d U . .
H82 H 0.5483 0.1820 0.5033 0.036 Uiso 1 1 calc R . .
C78 C 0.6186(3) 0.11677(12) 0.60030(13) 0.0405(7) Uani 1 1 d U . .
H78 H 0.6515 0.0854 0.6099 0.049 Uiso 1 1 calc R . .
C77 C 0.6048(2) 0.12777(11) 0.55062(12) 0.0339(6) Uani 1 1 d U . .
H77 H 0.6276 0.1038 0.5270 0.041 Uiso 1 1 calc R . .
C79 C 0.5842(3) 0.15194(12) 0.63548(12) 0.0398(7) Uani 1 1 d U . .
H79 H 0.5932 0.1443 0.6687 0.048 Uiso 1 1 calc R . .
C83 C 0.5431(5) 0.1562(2) 0.2196(2) 0.0917(15) Uani 1 1 d DU E 6
H83 H 0.5483 0.1346 0.2468 0.110 Uiso 1 1 calc R E 6
C84 C 0.5860(5) 0.2065(2) 0.2210(2) 0.0874(15) Uani 1 1 d DU E 6
H84 H 0.6171 0.2185 0.2507 0.105 Uiso 1 1 calc R E 6
C85 C 0.5855(6) 0.2396(3) 0.1817(2) 0.1072(18) Uani 1 1 d DU E 6
H85 H 0.6115 0.2735 0.1846 0.129 Uiso 1 1 calc R E 6
C86 C 0.5480(7) 0.2216(3) 0.1415(3) 0.097(2) Uani 1 1 d DU E 6
H86 H 0.5575 0.2415 0.1133 0.116 Uiso 1 1 calc R E 6
C87 C 0.4947(7) 0.1751(4) 0.1372(3) 0.103(2) Uani 1 1 d DU E 6
H87 H 0.4584 0.1663 0.1075 0.125 Uiso 1 1 calc R E 6
C88 C 0.4924(7) 0.1400(3) 0.1758(3) 0.095(2) Uani 1 1 d DU E 6
H88 H 0.4587 0.1074 0.1724 0.113 Uiso 1 1 calc R E 6

loop_
_atom_site_aniso_label
_atom_site_aniso_U_11
_atom_site_aniso_U_22
_atom_site_aniso_U_33
_atom_site_aniso_U_23
_atom_site_aniso_U_13
_atom_site_aniso_U_12
C69B 0.031(5) 0.028(5) 0.027(5) -0.016(4) 0.011(4) -0.007(4)
C72B 0.037(5) 0.025(5) 0.034(5) 0.006(4) -0.009(4) -0.008(4)
C70B 0.026(4) 0.030(5) 0.033(5) -0.016(4) 0.007(4) -0.008(4)
C68B 0.052(6) 0.022(5) 0.015(4) -0.005(4) -0.007(5) -0.007(4)
C71B 0.053(7) 0.012(4) 0.026(5) 0.004(4) -0.005(5) -0.019(5)
C68A 0.027(2) 0.029(2) 0.028(2) -0.0007(17) -0.0003(17) 0.0045(16)
C69A 0.0273(18) 0.031(2) 0.0303(19) -0.0036(16) -0.0044(15) -0.0050(16)
C70A 0.041(3) 0.030(2) 0.036(3) -0.0043(18) 0.000(2) -0.009(2)
C72A 0.042(2) 0.031(2) 0.027(2) -0.0008(17) 0.0096(18) 0.0034(18)
C71A 0.039(2) 0.029(2) 0.0241(19) -0.0010(15) 0.0042(16) -0.0008(16)
Y1 0.01315(10) 0.01646(10) 0.02302(11) -0.00508(9) 0.00242(9) -0.00213(8)
Y2 0.01873(11) 0.01728(10) 0.02959(12) -0.00778(9) 0.00256(9) -0.00264(9)
Si1 0.0146(3) 0.0189(3) 0.0321(4) -0.0039(3) 0.0045(3) -0.0025(2)
C8 0.0163(13) 0.057(2) 0.131(4) -0.059(2) 0.0116(18) -0.0044(14)
C7 0.110(4) 0.037(2) 0.070(3) 0.0188(19) -0.038(3) -0.032(2)
C19 0.0229(11) 0.0163(10) 0.0227(11) 0.0007(8) 0.0061(9) -0.0023(9)
C22 0.0281(13) 0.0250(13) 0.0241(13) -0.0034(10) 0.0010(10) -0.0080(11)
C20 0.0267(13) 0.0223(11) 0.0254(12) -0.0046(9) 0.0066(10) 0.0014(10)
C21 0.0382(15) 0.0232(13) 0.0247(13) -0.0080(10) 0.0053(11) -0.0034(11)
C24 0.0212(11) 0.0159(11) 0.0198(12) -0.0015(9) 0.0059(9) -0.0051(9)
C18 0.0191(11) 0.0178(12) 0.0292(13) 0.0024(10) 0.0050(10) 0.0009(9)
C23 0.0194(11) 0.0194(12) 0.0275(13) -0.0030(10) 0.0039(10) -0.0041(9)
C4 0.0207(11) 0.0137(10) 0.0244(11) 0.0001(8) 0.0031(9) -0.0030(9)
C9 0.0141(10) 0.0280(13) 0.0320(13) -0.0102(11) 0.0014(10) -0.0019(9)
C10 0.0161(11) 0.0335(14) 0.0358(14) -0.0153(12) 0.0088(10) -0.0039(11)
C16 0.0168(11) 0.0249(12) 0.0214(12) -0.0104(10) 0.0044(9) -0.0099(9)
C15 0.0232(12) 0.0266(13) 0.0261(13) -0.0079(11) 0.0036(11) -0.0080(10)
C1 0.0152(10) 0.0198(11) 0.0286(12) -0.0126(10) 0.0022(9) -0.0055(9)
C3 0.0160(10) 0.0160(11) 0.0221(12) -0.0023(9) 0.0055(9) -0.0021(8)
C17 0.0169(11) 0.0212(12) 0.0294(13) 0.0014(10) 0.0000(10) -0.0008(9)
C2 0.0148(10) 0.0199(11) 0.0239(12) -0.0084(9) 0.0034(9) -0.0054(9)
C14 0.0344(15) 0.0324(14) 0.0228(13) -0.0040(11) 0.0011(11) -0.0134(12)
C13 0.0376(16) 0.0441(17) 0.0227(13) -0.0107(12) 0.0102(12) -0.0220(14)
C11 0.0178(11) 0.0317(14) 0.0262(13) -0.0138(11) 0.0061(10) -0.0091(10)
C12 0.0234(13) 0.0423(17) 0.0313(14) -0.0171(13) 0.0107(11) -0.0132(12)
N1 0.0136(9) 0.0202(10) 0.0270(10) -0.0016(9) 0.0017(8) -0.0005(7)
N2 0.0179(10) 0.0193(10) 0.0271(10) -0.0081(8) -0.0018(8) -0.0019(8)
C25 0.0173(11) 0.0219(12) 0.0339(14) -0.0043(10) 0.0005(10) 0.0017(9)
C26 0.0240(12) 0.0223(13) 0.0376(15) 0.0046(11) -0.0033(11) -0.0010(10)
C29 0.0191(11) 0.0339(15) 0.0331(14) -0.0052(11) -0.0017(10) 0.0007(10)
C28 0.0303(16) 0.050(2) 0.0509(19) 0.0118(16) -0.0108(14) -0.0001(14)
C27 0.0380(17) 0.0464(19) 0.055(2) 0.0186(17) -0.0093(15) 0.0007(16)
C64 0.0380(15) 0.0238(13) 0.0346(15) -0.0039(12) 0.0125(13) 0.0010(11)
C63 0.0217(12) 0.0220(13) 0.0485(17) -0.0088(12) 0.0098(12) -0.0035(10)
C65 0.076(3) 0.0370(18) 0.048(2) -0.0030(15) 0.0357(19) -0.0115(18)
C67 0.0227(14) 0.0239(14) 0.087(3) -0.0053(16) 0.0129(16) -0.0048(11)
C66 0.048(2) 0.0389(19) 0.106(3) 0.002(2) 0.043(2) -0.0081(16)
N3 0.0185(10) 0.0185(10) 0.0340(12) -0.0029(9) -0.0014(9) -0.0025(8)
C47 0.0249(14) 0.0240(15) 0.086(3) -0.0072(15) -0.0203(15) -0.0034(11)
C48 0.0310(17) 0.0249(16) 0.134(4) -0.012(2) -0.047(2) 0.0013(13)
C39 0.0280(14) 0.0158(12) 0.0519(18) -0.0063(12) -0.0155(13) -0.0042(10)
C40 0.0509(18) 0.0179(13) 0.0372(16) -0.0049(11) -0.0183(14) 0.0002(12)
C54 0.080(3) 0.0154(13) 0.051(2) -0.0102(13) -0.0397(19) 0.0016(15)
C49 0.072(3) 0.0252(17) 0.081(3) -0.0061(17) -0.052(2) -0.0080(17)
C51 0.177(6) 0.031(2) 0.078(3) 0.003(2) -0.092(4) -0.002(3)
C52 0.200(6) 0.028(2) 0.051(2) -0.0071(17) -0.066(3) 0.018(3)
C50 0.100(4) 0.0261(18) 0.130(5) -0.013(2) -0.088(4) 0.001(2)
O2 0.0384(11) 0.0172(8) 0.0389(10) -0.0005(7) -0.0064(9) 0.0019(8)
C76 0.0437(17) 0.0314(15) 0.0365(16) -0.0067(13) -0.0112(13) 0.0150(13)
C75 0.078(3) 0.038(2) 0.092(3) -0.017(2) -0.033(3) 0.016(2)
C73 0.057(2) 0.0269(16) 0.082(3) 0.0112(17) -0.017(2) -0.0094(15)
C74 0.117(4) 0.0222(16) 0.116(4) 0.009(2) -0.022(4) 0.003(2)
N4 0.0545(16) 0.0176(11) 0.0487(15) -0.0052(11) 0.0249(13) -0.0032(11)
C41 0.068(2) 0.0196(13) 0.0202(13) -0.0026(10) 0.0006(13) 0.0046(13)
C42 0.074(3) 0.0209(14) 0.0340(16) 0.0006(12) 0.0218(16) 0.0031(14)
C57 0.109(3) 0.0237(14) 0.0193(12) -0.0008(10) -0.0075(17) 0.0166(19)
C61 0.079(3) 0.0241(15) 0.0446(19) -0.0085(13) -0.0402(18) 0.0077(16)
C56 0.115(4) 0.0287(18) 0.040(2) 0.0003(14) 0.030(2) 0.017(2)
C62 0.081(2) 0.0213(14) 0.0224(14) -0.0028(11) -0.0219(15) 0.0094(15)
C55 0.095(3) 0.0281(17) 0.055(2) 0.0007(15) 0.042(2) 0.0096(18)
C58 0.133(4) 0.0277(15) 0.0268(15) -0.0103(12) -0.032(2) 0.030(2)
C59 0.119(4) 0.0201(16) 0.056(2) -0.0155(15) -0.059(2) 0.020(2)
C60 0.097(3) 0.0255(16) 0.067(2) -0.0094(16) -0.063(2) 0.0092(19)
C5 0.0147(10) 0.0199(12) 0.0253(12) -0.0057(9) 0.0035(9) -0.0028(8)
C6 0.0384(16) 0.053(2) 0.0441(18) -0.0256(16) 0.0188(13) -0.0274(16)
C53 0.130(4) 0.0229(16) 0.0393(19) -0.0070(14) -0.035(2) 0.007(2)
C43 0.0182(12) 0.0278(14) 0.0452(16) -0.0194(12) -0.0018(11) 0.0044(10)
C44 0.0320(16) 0.0296(17) 0.099(3) -0.0343(18) -0.0258(18) 0.0068(13)
C45 0.174(6) 0.067(3) 0.065(3) -0.025(2) -0.047(3) -0.026(4)
C46 0.0138(17) 0.080(4) 0.215(9) -0.099(5) 0.008(3) -0.004(2)
C30 0.0258(13) 0.0285(13) 0.0333(14) -0.0104(11) -0.0066(11) 0.0020(10)
C34 0.0391(18) 0.0453(19) 0.062(2) -0.0254(17) -0.0234(16) 0.0063(15)
C33 0.079(3) 0.050(2) 0.053(2) -0.0132(18) -0.029(2) -0.015(2)
C31 0.071(2) 0.0321(17) 0.0367(17) -0.0045(13) -0.0183(16) 0.0105(16)
Li2 0.031(2) 0.021(2) 0.029(2) -0.0025(17) 0.0016(19) -0.0013(19)
O1 0.0210(8) 0.0306(9) 0.0230(8) -0.0046(7) 0.0020(7) -0.0012(8)
C35 0.0223(13) 0.0377(16) 0.0377(16) 0.0016(13) 0.0090(11) 0.0014(12)
C38 0.0359(16) 0.0408(17) 0.0265(14) -0.0064(12) -0.0042(12) 0.0014(13)
C36 0.055(2) 0.049(2) 0.0390(18) -0.0153(15) 0.0165(16) 0.0074(17)
Li1 0.019(2) 0.026(2) 0.030(2) -0.0053(17) 0.0027(16) 0.0000(16)
C37 0.061(2) 0.071(3) 0.0414(18) -0.0233(17) 0.0047(18) 0.000(2)
C32B 0.048(4) 0.044(4) 0.033(3) 0.000(3) -0.004(3) -0.013(3)
C32A 0.053(4) 0.023(3) 0.042(4) -0.009(3) 0.003(3) 0.005(3)
Si2 0.0162(3) 0.0329(4) 0.0634(6) -0.0254(4) -0.0062(4) 0.0038(3)
C81 0.0350(15) 0.0278(13) 0.0384(14) 0.0019(11) -0.0052(13) 0.0062(12)
C80 0.0439(17) 0.0362(15) 0.0380(15) -0.0080(12) -0.0039(14) 0.0052(14)
C82 0.0258(13) 0.0317(14) 0.0334(15) 0.0004(11) 0.0011(11) -0.0043(11)
C78 0.0307(15) 0.0266(14) 0.064(2) 0.0057(14) -0.0169(15) -0.0016(12)
C77 0.0217(13) 0.0307(15) 0.0493(17) -0.0052(13) -0.0015(12) 0.0007(11)
C79 0.0398(17) 0.0403(17) 0.0392(17) 0.0063(14) -0.0136(13) -0.0029(14)
C83 0.079(3) 0.115(4) 0.081(3) 0.001(3) 0.025(3) 0.025(3)
C84 0.070(3) 0.125(4) 0.068(3) -0.020(3) -0.005(2) -0.015(3)
C85 0.089(4) 0.138(4) 0.094(4) -0.004(3) 0.018(3) 0.032(3)
C86 0.095(5) 0.122(5) 0.074(4) -0.007(4) -0.002(4) 0.066(4)
C87 0.095(5) 0.139(5) 0.076(4) -0.049(4) -0.041(4) 0.059(4)
C88 0.087(4) 0.078(4) 0.119(5) -0.058(3) -0.017(4) 0.024(4)

loop_
_atom_type_symbol
_atom_type_description
_atom_type_scat_dispersion_real
_atom_type_scat_dispersion_imag
_atom_type_scat_source
C C 0.0031 0.0016 'International Tables Vol C Tables 4.2.6.8 and 6.1.1.4'
H H 0.0000 0.0000 'International Tables Vol C Tables 4.2.6.8 and 6.1.1.4'
Li Li 0.0003 0.0001 'International Tables Vol C Tables 4.2.6.8 and 6.1.1.4'
N N 0.0061 0.0033 'International Tables Vol C Tables 4.2.6.8 and 6.1.1.4'
O O 0.0109 0.0061 'International Tables Vol C Tables 4.2.6.8 and 6.1.1.4'
Si Si 0.0826 0.0707 'International Tables Vol C Tables 4.2.6.8 and 6.1.1.4'
Y Y -2.8803 3.5812 'International Tables Vol C Tables 4.2.6.8 and 6.1.1.4'

loop_
_geom_angle_atom_site_label_1
_geom_angle_atom_site_label_2
_geom_angle_atom_site_label_3
_geom_angle
_geom_angle_site_symmetry_1
_geom_angle_site_symmetry_3
_geom_angle_publ_flag
C70B C69B C68B 104.6(8) . . ?
C70B C69B H69C 110.8 . . ?
C68B C69B H69C 110.8 . . ?
C70B C69B H69D 110.8 . . ?
C68B C69B H69D 110.8 . . ?
H69C C69B H69D 108.9 . . ?
C71B C72B C68B 104.0(9) . . ?
C71B C72B H72C 111.0 . . ?
C68B C72B H72C 111.0 . . ?
C71B C72B H72D 111.0 . . ?
C68B C72B H72D 111.0 . . ?
H72C C72B H72D 109.0 . . ?
C71B C70B C69B 105.3(8) . . ?
C71B C70B H70C 110.7 . . ?
C69B C70B H70C 110.7 . . ?
C71B C70B H70D 110.7 . . ?
C69B C70B H70D 110.7 . . ?
H70C C70B H70D 108.8 . . ?
N4 C68B C72B 111.5(8) . . ?
N4 C68B C69B 103.9(8) . . ?
C72B C68B C69B 105.7(8) . . ?
N4 C68B H68B 111.8 . . ?
C72B C68B H68B 111.8 . . ?
C69B C68B H68B 111.8 . . ?
C72B C71B C70B 102.0(7) . . ?
C72B C71B H71C 111.4 . . ?
C70B C71B H71C 111.4 . . ?
C72B C71B H71D 111.4 . . ?
C70B C71B H71D 111.4 . . ?
H71C C71B H71D 109.2 . . ?
N4 C68A C72A 108.2(3) . . ?
N4 C68A C69A 111.0(3) . . ?
C72A C68A C69A 103.1(3) . . ?
N4 C68A H68A 111.4 . . ?
C72A C68A H68A 111.4 . . ?
C69A C68A H68A 111.4 . . ?
C70A C69A C68A 107.6(3) . . ?
C70A C69A H69B 110.2 . . ?
C68A C69A H69B 110.2 . . ?
C70A C69A H69A 110.2 . . ?
C68A C69A H69A 110.2 . . ?
H69B C69A H69A 108.5 . . ?
C71A C70A C69A 103.9(3) . . ?
C71A C70A H70A 111.0 . . ?
C69A C70A H70A 111.0 . . ?
C71A C70A H70B 111.0 . . ?
C69A C70A H70B 111.0 . . ?
H70A C70A H70B 109.0 . . ?
C71A C72A C68A 103.8(3) . . ?
C71A C72A H72B 111.0 . . ?
C68A C72A H72B 111.0 . . ?
C71A C72A H72A 111.0 . . ?
C68A C72A H72A 111.0 . . ?
H72B C72A H72A 109.0 . . ?
C70A C71A C72A 102.4(4) . . ?
C70A C71A H71B 111.3 . . ?
C72A C71A H71B 111.3 . . ?
C70A C71A H71A 111.3 . . ?
C72A C71A H71A 111.3 . . ?
H71B C71A H71A 109.2 . . ?
N2 Y1 N1 118.15(7) . . ?
N2 Y1 C5 97.91(8) . . ?
N1 Y1 C5 85.70(7) . . ?
N2 Y1 C6 96.81(11) . . ?
N1 Y1 C6 141.39(10) . . ?
C5 Y1 C6 72.99(8) . . ?
N2 Y1 C44 127.47(11) . . ?
N1 Y1 C44 87.72(9) . . ?
C5 Y1 C44 130.91(12) . . ?
C6 Y1 C44 82.92(11) . . ?
N2 Y1 C1 97.86(7) . . ?
N1 Y1 C1 30.61(7) . . ?
C5 Y1 C1 112.00(7) . . ?
C6 Y1 C1 163.61(11) . . ?
C44 Y1 C1 82.37(9) . . ?
N2 Y1 C4 29.83(7) . . ?
N1 Y1 C4 92.39(7) . . ?
C5 Y1 C4 81.13(7) . . ?
C6 Y1 C4 114.84(11) . . ?
C44 Y1 C4 147.80(11) . . ?
C1 Y1 C4 81.55(7) . . ?
N2 Y1 C2 68.68(7) . . ?
N1 Y1 C2 54.06(7) . . ?
C5 Y1 C2 113.22(7) . . ?
C6 Y1 C2 164.51(10) . . ?
C44 Y1 C2 101.36(9) . . ?
C1 Y1 C2 29.23(7) . . ?
C4 Y1 C2 54.76(7) . . ?
N2 Y1 C3 54.33(7) . . ?
N1 Y1 C3 64.35(7) . . ?
C5 Y1 C3 87.03(7) . . ?
C6 Y1 C3 142.72(10) . . ?
C44 Y1 C3 132.23(9) . . ?
C1 Y1 C3 53.52(7) . . ?
C4 Y1 C3 29.05(7) . . ?
C2 Y1 C3 30.88(6) . . ?
N2 Y1 Li1 98.94(10) . . ?
N1 Y1 Li1 42.63(9) . . ?
C5 Y1 Li1 48.30(9) . . ?
C6 Y1 Li1 120.61(10) . . ?
C44 Y1 Li1 126.33(12) . . ?
C1 Y1 Li1 64.02(9) . . ?
C4 Y1 Li1 69.36(10) . . ?
C2 Y1 Li1 68.87(9) . . ?
C3 Y1 Li1 53.68(10) . . ?
N2 Y1 Si1 104.03(5) . . ?
N1 Y1 Si1 113.02(5) . . ?
C5 Y1 Si1 36.67(5) . . ?
C6 Y1 Si1 36.88(7) . . ?
C44 Y1 Si1 105.84(9) . . ?
C1 Y1 Si1 143.45(5) . . ?
C4 Y1 Si1 103.70(5) . . ?
C2 Y1 Si1 149.43(5) . . ?
C3 Y1 Si1 120.29(5) . . ?
Li1 Y1 Si1 83.73(8) . . ?
N2 Y1 Y2 101.22(5) . . ?
N1 Y1 Y2 131.94(5) . . ?
C5 Y1 Y2 116.52(5) . . ?
C6 Y1 Y2 45.08(7) . . ?
C44 Y1 Y2 44.97(7) . . ?
C1 Y1 Y2 124.12(5) . . ?
C4 Y1 Y2 130.92(5) . . ?
C2 Y1 Y2 130.16(5) . . ?
C3 Y1 Y2 149.73(5) . . ?
Li1 Y1 Y2 156.58(9) . . ?
Si1 Y1 Y2 79.926(14) . . ?
N4 Y2 N3 117.37(9) . . ?
N4 Y2 C43 97.63(10) . . ?
N3 Y2 C43 85.00(8) . . ?
N4 Y2 C44 94.22(13) . . ?
N3 Y2 C44 143.99(12) . . ?
C43 Y2 C44 73.39(9) . . ?
N4 Y2 C6 133.98(11) . . ?
N3 Y2 C6 86.28(8) . . ?
C43 Y2 C6 124.76(11) . . ?
C44 Y2 C6 83.09(11) . . ?
N4 Y2 C39 97.80(10) . . ?
N3 Y2 C39 30.42(8) . . ?
C43 Y2 C39 111.36(8) . . ?
C44 Y2 C39 166.25(12) . . ?
C6 Y2 C39 83.77(9) . . ?
N4 Y2 C42 29.33(8) . . ?
N3 Y2 C42 91.63(9) . . ?
C43 Y2 C42 81.51(10) . . ?
C44 Y2 C42 112.59(13) . . ?
C6 Y2 C42 153.23(12) . . ?
C39 Y2 C42 81.10(11) . . ?
N4 Y2 C40 68.23(10) . . ?
N3 Y2 C40 54.03(8) . . ?
C43 Y2 C40 112.79(8) . . ?
C44 Y2 C40 161.70(13) . . ?
C6 Y2 C40 105.07(10) . . ?
C39 Y2 C40 29.60(9) . . ?
C42 Y2 C40 53.98(11) . . ?
N4 Y2 C41 53.80(9) . . ?
N3 Y2 C41 64.01(8) . . ?
C43 Y2 C41 86.82(9) . . ?
C44 Y2 C41 140.14(12) . . ?
C6 Y2 C41 135.45(10) . . ?
C39 Y2 C41 53.58(10) . . ?
C42 Y2 C41 28.57(10) . . ?
C40 Y2 C41 30.67(9) . . ?
N4 Y2 Li2 98.34(10) . . ?
N3 Y2 Li2 42.41(10) . . ?
C43 Y2 Li2 47.66(11) . . ?
C44 Y2 Li2 120.75(12) . . ?
C6 Y2 Li2 122.48(11) . . ?
C39 Y2 Li2 64.04(11) . . ?
C42 Y2 Li2 69.37(10) . . ?
C40 Y2 Li2 69.04(10) . . ?
C41 Y2 Li2 53.85(10) . . ?
N4 Y2 Si2 100.71(8) . . ?
N3 Y2 Si2 114.83(5) . . ?
C43 Y2 Si2 36.73(6) . . ?
C44 Y2 Si2 36.92(8) . . ?
C6 Y2 Si2 103.68(9) . . ?
C39 Y2 Si2 144.88(6) . . ?
C42 Y2 Si2 101.40(8) . . ?
C40 Y2 Si2 148.02(6) . . ?
C41 Y2 Si2 118.38(7) . . ?
Li2 Y2 Si2 83.83(9) . . ?
N4 Y2 Y1 104.31(6) . . ?
N3 Y2 Y1 130.72(5) . . ?
C43 Y2 Y1 115.47(6) . . ?
C44 Y2 Y1 45.49(7) . . ?
C6 Y2 Y1 44.75(6) . . ?
C39 Y2 Y1 124.13(6) . . ?
C42 Y2 Y1 133.55(6) . . ?
C40 Y2 Y1 131.73(6) . . ?
C41 Y2 Y1 152.19(6) . . ?
Li2 Y2 Y1 153.92(8) . . ?
Si2 Y2 Y1 79.453(15) . . ?
C5 Si1 C6 107.23(12) . . ?
C5 Si1 C7 109.17(15) . . ?
C6 Si1 C7 108.7(2) . . ?
C5 Si1 C8 116.93(13) . . ?
C6 Si1 C8 108.42(18) . . ?
C7 Si1 C8 106.2(2) . . ?
C5 Si1 Y1 53.34(7) . . ?
C6 Si1 Y1 54.91(9) . . ?
C7 Si1 Y1 114.21(17) . . ?
C8 Si1 Y1 139.37(16) . . ?
Si1 C8 H8A 109.5 . . ?
Si1 C8 H8B 109.5 . . ?
H8A C8 H8B 109.5 . . ?
Si1 C8 H8C 109.5 . . ?
H8A C8 H8C 109.5 . . ?
H8B C8 H8C 109.5 . . ?
Si1 C7 H7B 109.5 . . ?
Si1 C7 H7C 109.5 . . ?
H7B C7 H7C 109.5 . . ?
Si1 C7 H7A 109.5 . . ?
H7B C7 H7A 109.5 . . ?
H7C C7 H7A 109.5 . . ?
C20 C19 C24 120.5(2) . . ?
C20 C19 C18 120.8(2) . . ?
C24 C19 C18 118.6(2) . . ?
C23 C22 C21 120.2(2) . . ?
C23 C22 H22 119.9 . . ?
C21 C22 H22 119.9 . . ?
C21 C20 C19 120.7(2) . . ?
C21 C20 H20 119.6 . . ?
C19 C20 H20 119.6 . . ?
C20 C21 C22 119.8(2) . . ?
C20 C21 H21 120.1 . . ?
C22 C21 H21 120.1 . . ?
C19 C24 C23 117.4(2) . . ?
C19 C24 C3 120.4(2) . . ?
C23 C24 C3 122.1(2) . . ?
C19 C24 Li1 101.84(17) . . ?
C23 C24 Li1 92.95(18) . . ?
C3 C24 Li1 77.08(16) . . ?
C17 C18 C19 121.1(2) . . ?
C17 C18 H18 119.4 . . ?
C19 C18 H18 119.4 . . ?
C22 C23 C24 121.3(2) . . ?
C22 C23 H23 119.4 . . ?
C24 C23 H23 119.4 . . ?
N2 C4 C3 118.7(2) . . ?
N2 C4 C17 123.0(2) . . ?
C3 C4 C17 118.2(2) . . ?
N2 C4 Y1 55.23(12) . . ?
C3 C4 Y1 79.39(14) . . ?
C17 C4 Y1 135.74(16) . . ?
C10 C9 C1 121.2(3) . . ?
C10 C9 H9 119.4 . . ?
C1 C9 H9 119.4 . . ?
C9 C10 C11 122.0(2) . . ?
C9 C10 H10 119.0 . . ?
C11 C10 H10 119.0 . . ?
C15 C16 C11 117.7(2) . . ?
C15 C16 C2 122.7(2) . . ?
C11 C16 C2 119.5(2) . . ?
C14 C15 C16 121.9(2) . . ?
C14 C15 H15 119.1 . . ?
C16 C15 H15 119.1 . . ?
N1 C1 C2 118.2(2) . . ?
N1 C1 C9 123.5(2) . . ?
C2 C1 C9 118.2(2) . . ?
N1 C1 Y1 61.51(11) . . ?
C2 C1 Y1 78.48(13) . . ?
C9 C1 Y1 127.84(15) . . ?
C4 C3 C24 119.4(2) . . ?
C4 C3 C2 122.2(2) . . ?
C24 C3 C2 118.0(2) . . ?
C4 C3 Li1 103.59(17) . . ?
C24 C3 Li1 70.96(16) . . ?
C2 C3 Li1 100.68(17) . . ?
C4 C3 Y1 71.55(13) . . ?
C24 C3 Y1 136.64(16) . . ?
C2 C3 Y1 72.31(12) . . ?
Li1 C3 Y1 65.69(10) . . ?
C18 C17 C4 122.2(2) . . ?
C18 C17 H17 118.9 . . ?
C4 C17 H17 118.9 . . ?
C1 C2 C16 120.6(2) . . ?
C1 C2 C3 120.1(2) . . ?
C16 C2 C3 118.2(2) . . ?
C1 C2 Y1 72.28(13) . . ?
C16 C2 Y1 132.32(15) . . ?
C3 C2 Y1 76.81(12) . . ?
C15 C14 C13 120.2(3) . . ?
C15 C14 H14 119.9 . . ?
C13 C14 H14 119.9 . . ?
C12 C13 C14 119.7(3) . . ?
C12 C13 H13 120.1 . . ?
C14 C13 H13 120.1 . . ?
C10 C11 C12 122.6(2) . . ?
C10 C11 C16 118.4(2) . . ?
C12 C11 C16 119.0(3) . . ?
C13 C12 C11 121.4(3) . . ?
C13 C12 H12 119.3 . . ?
C11 C12 H12 119.3 . . ?
C1 N1 C25 117.11(19) . . ?
C1 N1 Li1 124.0(2) . . ?
C25 N1 Li1 112.0(2) . . ?
C1 N1 Y1 87.88(14) . . ?
C25 N1 Y1 125.55(15) . . ?
Li1 N1 Y1 84.57(14) . . ?
C4 N2 C30 116.6(2) . . ?
C4 N2 Y1 94.95(14) . . ?
C30 N2 Y1 134.87(16) . . ?
N1 C25 C26 112.8(2) . . ?
N1 C25 C29 115.6(2) . . ?
C26 C25 C29 101.4(2) . . ?
N1 C25 H25 108.9 . . ?
C26 C25 H25 108.9 . . ?
C29 C25 H25 108.9 . . ?
C25 C26 C27 104.0(2) . . ?
C25 C26 H26A 111.0 . . ?
C27 C26 H26A 111.0 . . ?
C25 C26 H26B 111.0 . . ?
C27 C26 H26B 111.0 . . ?
H26A C26 H26B 109.0 . . ?
C28 C29 C25 103.4(2) . . ?
C28 C29 H29A 111.1 . . ?
C25 C29 H29A 111.1 . . ?
C28 C29 H29B 111.1 . . ?
C25 C29 H29B 111.1 . . ?
H29A C29 H29B 109.0 . . ?
C29 C28 C27 105.2(2) . . ?
C29 C28 H28B 110.7 . . ?
C27 C28 H28B 110.7 . . ?
C29 C28 H28A 110.7 . . ?
C27 C28 H28A 110.7 . . ?
H28B C28 H28A 108.8 . . ?
C26 C27 C28 105.8(2) . . ?
C26 C27 H27A 110.6 . . ?
C28 C27 H27A 110.6 . . ?
C26 C27 H27B 110.6 . . ?
C28 C27 H27B 110.6 . . ?
H27A C27 H27B 108.7 . . ?
C63 C64 C65 103.4(3) . . ?
C63 C64 H64B 111.1 . . ?
C65 C64 H64B 111.1 . . ?
C63 C64 H64A 111.1 . . ?
C65 C64 H64A 111.1 . . ?
H64B C64 H64A 109.0 . . ?
N3 C63 C67 116.2(3) . . ?
N3 C63 C64 112.8(2) . . ?
C67 C63 C64 101.9(2) . . ?
N3 C63 H63 108.5 . . ?
C67 C63 H63 108.5 . . ?
C64 C63 H63 108.5 . . ?
C66 C65 C64 106.7(3) . . ?
C66 C65 H65A 110.4 . . ?
C64 C65 H65A 110.4 . . ?
C66 C65 H65B 110.4 . . ?
C64 C65 H65B 110.4 . . ?
H65A C65 H65B 108.6 . . ?
C63 C67 C66 102.9(3) . . ?
C63 C67 H67A 111.2 . . ?
C66 C67 H67A 111.2 . . ?
C63 C67 H67B 111.2 . . ?
C66 C67 H67B 111.2 . . ?
H67A C67 H67B 109.1 . . ?
C65 C66 C67 105.5(3) . . ?
C65 C66 H66B 110.6 . . ?
C67 C66 H66B 110.6 . . ?
C65 C66 H66A 110.6 . . ?
C67 C66 H66A 110.6 . . ?
H66B C66 H66A 108.8 . . ?
C39 N3 C63 117.7(2) . . ?
C39 N3 Li2 125.1(2) . . ?
C63 N3 Li2 110.9(2) . . ?
C39 N3 Y2 87.64(15) . . ?
C63 N3 Y2 125.32(16) . . ?
Li2 N3 Y2 84.33(14) . . ?
C48 C47 C39 119.2(4) . . ?
C48 C47 H47 120.4 . . ?
C39 C47 H47 120.4 . . ?
C47 C48 C49 123.6(4) . . ?
C47 C48 H48 118.2 . . ?
C49 C48 H48 118.2 . . ?
N3 C39 C40 117.7(3) . . ?
N3 C39 C47 124.4(3) . . ?
C40 C39 C47 117.9(3) . . ?
N3 C39 Y2 61.93(13) . . ?
C40 C39 Y2 78.23(16) . . ?
C47 C39 Y2 128.95(18) . . ?
C39 C40 C54 120.7(3) . . ?
C39 C40 C41 120.1(2) . . ?
C54 C40 C41 118.2(3) . . ?
C39 C40 Y2 72.18(15) . . ?
C54 C40 Y2 132.19(19) . . ?
C41 C40 Y2 77.30(16) . . ?
C49 C54 C40 120.6(4) . . ?
C49 C54 C53 118.1(3) . . ?
C40 C54 C53 121.3(4) . . ?
C54 C49 C48 118.0(3) . . ?
C54 C49 C50 120.2(5) . . ?
C48 C49 C50 121.8(5) . . ?
C52 C51 C50 119.4(4) . . ?
C52 C51 H51 120.3 . . ?
C50 C51 H51 120.3 . . ?
C51 C52 C53 124.2(6) . . ?
C51 C52 H52 117.9 . . ?
C53 C52 H52 117.9 . . ?
C51 C50 C49 119.4(5) . . ?
C51 C50 H50 120.3 . . ?
C49 C50 H50 120.3 . . ?
C73 O2 C76 109.8(2) . . ?
C73 O2 Li2 131.5(2) . . ?
C76 O2 Li2 118.7(2) . . ?
O2 C76 C75 107.4(3) . . ?
O2 C76 H76A 110.2 . . ?
C75 C76 H76A 110.2 . . ?
O2 C76 H76B 110.2 . . ?
C75 C76 H76B 110.2 . . ?
H76A C76 H76B 108.5 . . ?
C74 C75 C76 102.1(3) . . ?
C74 C75 H75B 111.4 . . ?
C76 C75 H75B 111.3 . . ?
C74 C75 H75A 111.3 . . ?
C76 C75 H75A 111.3 . . ?
H75B C75 H75A 109.2 . . ?
O2 C73 C74 103.2(3) . . ?
O2 C73 H73A 111.1 . . ?
C74 C73 H73A 111.1 . . ?
O2 C73 H73B 111.1 . . ?
C74 C73 H73B 111.1 . . ?
H73A C73 H73B 109.1 . . ?
C75 C74 C73 106.0(3) . . ?
C75 C74 H74A 110.5 . . ?
C73 C74 H74A 110.5 . . ?
C75 C74 H74B 110.5 . . ?
C73 C74 H74B 110.5 . . ?
H74A C74 H74B 108.7 . . ?
C42 N4 C68B 109.0(4) . . ?
C42 N4 C68A 119.5(3) . . ?
C42 N4 Y2 96.19(17) . . ?
C68B N4 Y2 154.3(4) . . ?
C68A N4 Y2 126.7(2) . . ?
C42 C41 C62 121.1(3) . . ?
C42 C41 C40 122.0(2) . . ?
C62 C41 C40 116.4(3) . . ?
C42 C41 Li2 104.3(2) . . ?
C62 C41 Li2 70.00(17) . . ?
C40 C41 Li2 100.7(2) . . ?
C42 C41 Y2 72.60(17) . . ?
C62 C41 Y2 135.26(19) . . ?
C40 C41 Y2 72.03(14) . . ?
Li2 C41 Y2 65.28(11) . . ?
N4 C42 C41 118.9(3) . . ?
N4 C42 C55 122.2(3) . . ?
C41 C42 C55 118.8(3) . . ?
N4 C42 Y2 54.48(14) . . ?
C41 C42 Y2 78.83(17) . . ?
C55 C42 Y2 137.5(3) . . ?
C58 C57 C62 118.9(4) . . ?
C58 C57 C56 122.5(4) . . ?
C62 C57 C56 118.6(3) . . ?
C60 C61 C62 121.4(4) . . ?
C60 C61 H61 119.3 . . ?
C62 C61 H61 119.3 . . ?
C55 C56 C57 122.4(4) . . ?
C55 C56 H56 118.8 . . ?
C57 C56 H56 118.8 . . ?
C61 C62 C57 117.6(3) . . ?
C61 C62 C41 123.5(3) . . ?
C57 C62 C41 118.9(3) . . ?
C61 C62 Li2 90.3(2) . . ?
C57 C62 Li2 102.9(2) . . ?
C41 C62 Li2 78.05(18) . . ?
C56 C55 C42 119.9(4) . . ?
C56 C55 H55 120.0 . . ?
C42 C55 H55 120.0 . . ?
C59 C58 C57 122.0(4) . . ?
C59 C58 H58 119.0 . . ?
C57 C58 H58 119.0 . . ?
C58 C59 C60 119.6(3) . . ?
C58 C59 H59 120.2 . . ?
C60 C59 H59 120.2 . . ?
C59 C60 C61 120.4(4) . . ?
C59 C60 H60 119.8 . . ?
C61 C60 H60 119.8 . . ?
Si1 C5 Li1 158.49(17) . . ?
Si1 C5 Y1 89.99(9) . . ?
Li1 C5 Y1 77.81(13) . . ?
Si1 C5 H5B 108.1(17) . . ?
Li1 C5 H5B 92.5(17) . . ?
Y1 C5 H5B 106.9(14) . . ?
Si1 C5 H5A 107.6(17) . . ?
Li1 C5 H5A 72.4(18) . . ?
Y1 C5 H5A 138.0(15) . . ?
Si1 C6 Y1 88.21(11) . . ?
Si1 C6 Y2 156.5(2) . . ?
Y1 C6 Y2 90.17(9) . . ?
C52 C53 C54 118.7(5) . . ?
C52 C53 H53 120.7 . . ?
C54 C53 H53 120.7 . . ?
Si2 C43 Li2 162.22(19) . . ?
Si2 C43 Y2 89.15(11) . . ?
Li2 C43 Y2 77.70(14) . . ?
Si2 C43 H43B 107.9(13) . . ?
Li2 C43 H43B 87.9(12) . . ?
Y2 C43 H43B 109.3(15) . . ?
Si2 C43 H43A 104.5(12) . . ?
Li2 C43 H43A 62.9(13) . . ?
Si2 C44 Y2 87.58(11) . . ?
Si2 C44 Y1 151.6(2) . . ?
Y2 C44 Y1 89.55(10) . . ?
Si2 C44 H44A 113(3) . . ?
Y2 C44 H44A 72.7(19) . . ?
Y1 C44 H44A 93(3) . . ?
Si2 C44 H44B 107(2) . . ?
Y2 C44 H44B 166(2) . . ?
Y1 C44 H44B 77(3) . . ?
Si2 C45 H45B 109.5 . . ?
Si2 C45 H45A 109.5 . . ?
H45B C45 H45A 109.5 . . ?
Si2 C45 H45C 109.5 . . ?
H45B C45 H45C 109.5 . . ?
H45A C45 H45C 109.5 . . ?
Si2 C46 H46A 109.5 . . ?
Si2 C46 H46B 109.5 . . ?
H46A C46 H46B 109.5 . . ?
Si2 C46 H46C 109.5 . . ?
H46A C46 H46C 109.5 . . ?
H46B C46 H46C 109.5 . . ?
N2 C30 C31 112.9(2) . . ?
N2 C30 C34 112.8(2) . . ?
C31 C30 C34 104.2(2) . . ?
N2 C30 H30 108.9 . . ?
C31 C30 H30 108.9 . . ?
C34 C30 H30 108.9 . . ?
C33 C34 C30 104.8(3) . . ?
C33 C34 H34B 110.8 . . ?
C30 C34 H34B 110.8 . . ?
C33 C34 H34A 110.8 . . ?
C30 C34 H34A 110.8 . . ?
H34B C34 H34A 108.9 . . ?
C34 C33 C32A 97.8(4) . . ?
C34 C33 C32B 108.7(3) . . ?
C34 C33 H33A 112.2 . . ?
C32A C33 H33A 112.2 . . ?
C32B C33 H33A 82.5 . . ?
C34 C33 H33B 112.2 . . ?
C32A C33 H33B 112.2 . . ?
C32B C33 H33B 127.6 . . ?
H33A C33 H33B 109.8 . . ?
C32B C31 C30 110.2(4) . . ?
C32A C31 C30 104.5(3) . . ?
C32B C31 H31A 79.4 . . ?
C32A C31 H31A 110.9 . . ?
C30 C31 H31A 110.9 . . ?
C32B C31 H31B 131.1 . . ?
C32A C31 H31B 110.9 . . ?
C30 C31 H31B 110.9 . . ?
H31A C31 H31B 108.9 . . ?
O2 Li2 N3 139.8(3) . . ?
O2 Li2 C43 106.0(2) . . ?
N3 Li2 C43 101.04(19) . . ?
O2 Li2 C62 100.30(19) . . ?
N3 Li2 C62 90.95(19) . . ?
C43 Li2 C62 120.1(2) . . ?
O2 Li2 C41 130.8(2) . . ?
N3 Li2 C41 72.86(16) . . ?
C43 Li2 C41 97.25(19) . . ?
C62 Li2 C41 31.94(10) . . ?
O2 Li2 Y2 160.5(2) . . ?
N3 Li2 Y2 53.26(11) . . ?
C43 Li2 Y2 54.64(11) . . ?
C62 Li2 Y2 92.81(14) . . ?
C41 Li2 Y2 60.87(10) . . ?
O2 Li2 H43A 131.3(3) . . ?
N3 Li2 H43A 79.4(4) . . ?
C62 Li2 H43A 107.5(6) . . ?
C41 Li2 H43A 78.3(5) . . ?
C38 O1 C35 109.5(2) . . ?
C38 O1 Li1 131.3(2) . . ?
C35 O1 Li1 119.1(2) . . ?
O1 C35 C36 105.5(2) . . ?
O1 C35 H35A 110.7 . . ?
C36 C35 H35A 110.7 . . ?
O1 C35 H35B 110.7 . . ?
C36 C35 H35B 110.6 . . ?
H35A C35 H35B 108.8 . . ?
O1 C38 C37 106.3(3) . . ?
O1 C38 H38B 110.5 . . ?
C37 C38 H38B 110.5 . . ?
O1 C38 H38A 110.5 . . ?
C37 C38 H38A 110.5 . . ?
H38B C38 H38A 108.7 . . ?
C37 C36 C35 103.8(3) . . ?
C37 C36 H36B 111.0 . . ?
C35 C36 H36B 111.0 . . ?
C37 C36 H36A 111.0 . . ?
C35 C36 H36A 111.0 . . ?
H36B C36 H36A 109.0 . . ?
O1 Li1 N1 136.4(2) . . ?
O1 Li1 C5 109.9(2) . . ?
N1 Li1 C5 99.84(19) . . ?
O1 Li1 C24 100.24(19) . . ?
N1 Li1 C24 92.22(17) . . ?
C5 Li1 C24 118.7(2) . . ?
O1 Li1 C3 131.6(2) . . ?
N1 Li1 C3 72.97(15) . . ?
C5 Li1 C3 96.39(17) . . ?
C24 Li1 C3 31.96(9) . . ?
O1 Li1 Y1 163.2(2) . . ?
N1 Li1 Y1 52.80(11) . . ?
C5 Li1 Y1 53.88(10) . . ?
C24 Li1 Y1 92.59(14) . . ?
C3 Li1 Y1 60.63(10) . . ?
O1 Li1 H5A 87.2(3) . . ?
N1 Li1 H5A 112.1(5) . . ?
C5 Li1 H5A 24.82(12) . . ?
C24 Li1 H5A 135.7(5) . . ?
C3 Li1 H5A 120.1(3) . . ?
Y1 Li1 H5A 76.0(3) . . ?
C36 C37 C38 105.4(3) . . ?
C36 C37 H37A 110.7 . . ?
C38 C37 H37A 110.7 . . ?
C36 C37 H37B 110.7 . . ?
C38 C37 H37B 110.7 . . ?
H37A C37 H37B 108.8 . . ?
C31 C32B C33 102.0(5) . . ?
C31 C32B H32A 111.4 . . ?
C33 C32B H32A 111.3 . . ?
C31 C32B H32B 111.4 . . ?
C33 C32B H32B 111.4 . . ?
H32A C32B H32B 109.2 . . ?
C31 C32A C33 106.5(5) . . ?
C31 C32A H32C 110.4 . . ?
C33 C32A H32C 110.4 . . ?
C31 C32A H32D 110.4 . . ?
C33 C32A H32D 110.4 . . ?
H32C C32A H32D 108.6 . . ?
C43 Si2 C44 109.14(14) . . ?
C43 Si2 C46 113.74(18) . . ?
C44 Si2 C46 110.3(2) . . ?
C43 Si2 C45 107.89(19) . . ?
C44 Si2 C45 105.6(2) . . ?
C46 Si2 C45 109.8(3) . . ?
C43 Si2 Y2 54.12(9) . . ?
C44 Si2 Y2 55.50(10) . . ?
C46 Si2 Y2 136.6(3) . . ?
C45 Si2 Y2 113.5(2) . . ?
C80 C81 C82 120.0(3) . . ?
C80 C81 H81 120.0 . . ?
C82 C81 H81 120.0 . . ?
C81 C80 C79 119.9(3) . . ?
C81 C80 H80 120.1 . . ?
C79 C80 H80 120.1 . . ?
C77 C82 C81 120.4(3) . . ?
C77 C82 H82 119.8 . . ?
C81 C82 H82 119.8 . . ?
C79 C78 C77 120.5(3) . . ?
C79 C78 H78 119.8 . . ?
C77 C78 H78 119.8 . . ?
C82 C77 C78 119.6(3) . . ?
C82 C77 H77 120.2 . . ?
C78 C77 H77 120.2 . . ?
C78 C79 C80 119.7(3) . . ?
C78 C79 H79 120.2 . . ?
C80 C79 H79 120.2 . . ?
C84 C83 C88 116.8(6) . . ?
C84 C83 H83 121.6 . . ?
C88 C83 H83 121.6 . . ?
C85 C84 C83 124.4(6) . . ?
C85 C84 H84 117.8 . . ?
C83 C84 H84 117.8 . . ?
C86 C85 C84 116.5(8) . . ?
C86 C85 H85 121.8 . . ?
C84 C85 H85 121.8 . . ?
C85 C86 C87 123.5(8) . . ?
C85 C86 H86 118.2 . . ?
C87 C86 H86 118.3 . . ?
C86 C87 C88 122.0(6) . . ?
C86 C87 H87 119.0 . . ?
C88 C87 H87 119.0 . . ?
C83 C88 C87 116.2(6) . . ?
C83 C88 H88 121.9 . . ?
C87 C88 H88 121.9 . . ?

loop_
_geom_bond_atom_site_label_1
_geom_bond_atom_site_label_2
_geom_bond_distance
_geom_bond_site_symmetry_2
_geom_bond_publ_flag
C69B C70B 1.544(12) . ?
C69B C68B 1.556(15) . ?
C69B H69C 0.9700 . ?
C69B H69D 0.9700 . ?
C72B C71B 1.529(15) . ?
C72B C68B 1.522(13) . ?
C72B H72C 0.9700 . ?
C72B H72D 0.9700 . ?
C70B C71B 1.509(15) . ?
C70B H70C 0.9700 . ?
C70B H70D 0.9700 . ?
C68B N4 1.503(10) . ?
C68B H68B 0.9800 . ?
C71B H71C 0.9700 . ?
C71B H71D 0.9700 . ?
C68A N4 1.521(5) . ?
C68A C72A 1.545(5) . ?
C68A C69A 1.545(5) . ?
C68A H68A 0.9800 . ?
C69A C70A 1.536(6) . ?
C69A H69B 0.9700 . ?
C69A H69A 0.9700 . ?
C70A C71A 1.515(6) . ?
C70A H70A 0.9700 . ?
C70A H70B 0.9700 . ?
C72A C71A 1.525(6) . ?
C72A H72B 0.9700 . ?
C72A H72A 0.9700 . ?
C71A H71B 0.9700 . ?
C71A H71A 0.9700 . ?
Y1 N2 2.283(2) . ?
Y1 N1 2.400(2) . ?
Y1 C5 2.479(2) . ?
Y1 C6 2.530(3) . ?
Y1 C44 2.563(3) . ?
Y1 C1 2.729(2) . ?
Y1 C4 2.769(2) . ?
Y1 C2 2.807(2) . ?
Y1 C3 2.869(2) . ?
Y1 Li1 3.000(4) . ?
Y1 Si1 3.0904(7) . ?
Y1 Y2 3.5937(3) . ?
Y1 H44B 2.52(4) . ?
Y2 N4 2.289(2) . ?
Y2 N3 2.407(2) . ?
Y2 C43 2.495(3) . ?
Y2 C44 2.540(3) . ?
Y2 C6 2.545(3) . ?
Y2 C39 2.726(3) . ?
Y2 C42 2.796(3) . ?
Y2 C40 2.803(3) . ?
Y2 C41 2.875(3) . ?
Y2 Li2 2.989(4) . ?
Y2 Si2 3.0788(9) . ?
Y2 H6A 2.381(14) . ?
Y2 H43A 1.581(9) . ?
Y2 H44A 2.43(3) . ?
Si1 C5 1.846(2) . ?
Si1 C6 1.855(3) . ?
Si1 C7 1.864(4) . ?
Si1 C8 1.868(3) . ?
C8 H8A 0.9600 . ?
C8 H8B 0.9600 . ?
C8 H8C 0.9600 . ?
C7 H7B 0.9600 . ?
C7 H7C 0.9600 . ?
C7 H7A 0.9600 . ?
C19 C20 1.408(3) . ?
C19 C24 1.414(3) . ?
C19 C18 1.426(3) . ?
C22 C23 1.376(3) . ?
C22 C21 1.411(4) . ?
C22 H22 0.9300 . ?
C20 C21 1.367(4) . ?
C20 H20 0.9300 . ?
C21 H21 0.9300 . ?
C24 C23 1.421(3) . ?
C24 C3 1.440(3) . ?
C24 Li1 2.572(5) . ?
C18 C17 1.351(4) . ?
C18 H18 0.9300 . ?
C23 H23 0.9300 . ?
C4 N2 1.382(3) . ?
C4 C3 1.417(3) . ?
C4 C17 1.436(3) . ?
C9 C10 1.357(4) . ?
C9 C1 1.443(3) . ?
C9 H9 0.9300 . ?
C10 C11 1.413(4) . ?
C10 H10 0.9300 . ?
C16 C15 1.401(4) . ?
C16 C11 1.428(3) . ?
C16 C2 1.439(3) . ?
C15 C14 1.383(4) . ?
C15 H15 0.9300 . ?
C1 N1 1.391(3) . ?
C1 C2 1.399(4) . ?
C3 C2 1.512(3) . ?
C3 Li1 2.652(5) . ?
C17 H17 0.9300 . ?
C14 C13 1.398(4) . ?
C14 H14 0.9300 . ?
C13 C12 1.364(4) . ?
C13 H13 0.9300 . ?
C11 C12 1.421(4) . ?
C12 H12 0.9300 . ?
N1 C25 1.454(3) . ?
N1 Li1 2.041(5) . ?
N2 C30 1.454(3) . ?
C25 C26 1.528(4) . ?
C25 C29 1.538(4) . ?
C25 H25 0.9800 . ?
C26 C27 1.535(4) . ?
C26 H26A 0.9700 . ?
C26 H26B 0.9700 . ?
C29 C28 1.508(4) . ?
C29 H29A 0.9700 . ?
C29 H29B 0.9700 . ?
C28 C27 1.555(5) . ?
C28 H28B 0.9700 . ?
C28 H28A 0.9700 . ?
C27 H27A 0.9700 . ?
C27 H27B 0.9700 . ?
C64 C63 1.531(4) . ?
C64 C65 1.540(4) . ?
C64 H64B 0.9700 . ?
C64 H64A 0.9700 . ?
C63 N3 1.463(4) . ?
C63 C67 1.530(4) . ?
C63 H63 0.9800 . ?
C65 C66 1.522(6) . ?
C65 H65A 0.9700 . ?
C65 H65B 0.9700 . ?
C67 C66 1.538(5) . ?
C67 H67A 0.9700 . ?
C67 H67B 0.9700 . ?
C66 H66B 0.9700 . ?
C66 H66A 0.9700 . ?
N3 C39 1.381(4) . ?
N3 Li2 2.026(5) . ?
C47 C48 1.379(5) . ?
C47 C39 1.446(4) . ?
C47 H47 0.9300 . ?
C48 C49 1.405(6) . ?
C48 H48 0.9300 . ?
C39 C40 1.414(4) . ?
C40 C54 1.436(4) . ?
C40 C41 1.503(4) . ?
C54 C49 1.389(6) . ?
C54 C53 1.443(6) . ?
C49 C50 1.452(5) . ?
C51 C52 1.340(9) . ?
C51 C50 1.388(8) . ?
C51 H51 0.9300 . ?
C52 C53 1.383(5) . ?
C52 H52 0.9300 . ?
C50 H50 0.9300 . ?
O2 C73 1.441(4) . ?
O2 C76 1.453(4) . ?
O2 Li2 1.943(5) . ?
C76 C75 1.497(5) . ?
C76 H76A 0.9700 . ?
C76 H76B 0.9700 . ?
C75 C74 1.461(7) . ?
C75 H75B 0.9700 . ?
C75 H75A 0.9700 . ?
C73 C74 1.551(6) . ?
C73 H73A 0.9700 . ?
C73 H73B 0.9700 . ?
C74 H74A 0.9700 . ?
C74 H74B 0.9700 . ?
N4 C42 1.378(4) . ?
C41 C42 1.401(5) . ?
C41 C62 1.437(4) . ?
C41 Li2 2.657(5) . ?
C42 C55 1.465(5) . ?
C57 C58 1.418(4) . ?
C57 C62 1.434(5) . ?
C57 C56 1.436(6) . ?
C61 C60 1.391(4) . ?
C61 C62 1.411(5) . ?
C61 H61 0.9300 . ?
C56 C55 1.355(5) . ?
C56 H56 0.9300 . ?
C62 Li2 2.553(5) . ?
C55 H55 0.9300 . ?
C58 C59 1.358(7) . ?
C58 H58 0.9300 . ?
C59 C60 1.397(6) . ?
C59 H59 0.9300 . ?
C60 H60 0.9300 . ?
C5 Li1 2.291(5) . ?
C53 H53 0.9300 . ?
C43 Si2 1.841(3) . ?
C43 Li2 2.261(5) . ?
C44 Si2 1.851(3) . ?
C45 Si2 1.876(5) . ?
C45 H45B 0.9600 . ?
C45 H45A 0.9600 . ?
C45 H45C 0.9600 . ?
C46 Si2 1.850(4) . ?
C46 H46A 0.9600 . ?
C46 H46B 0.9600 . ?
C46 H46C 0.9600 . ?
C30 C31 1.540(4) . ?
C30 C34 1.541(4) . ?
C30 H30 0.9800 . ?
C34 C33 1.508(5) . ?
C34 H34B 0.9700 . ?
C34 H34A 0.9700 . ?
C33 C32A 1.531(8) . ?
C33 C32B 1.643(8) . ?
C33 H33A 0.9700 . ?
C33 H33B 0.9700 . ?
C31 C32B 1.460(7) . ?
C31 C32A 1.483(7) . ?
C31 H31A 0.9700 . ?
C31 H31B 0.9700 . ?
Li2 H43A 2.01(2) . ?
O1 C38 1.444(3) . ?
O1 C35 1.450(3) . ?
O1 Li1 1.927(5) . ?
C35 C36 1.505(4) . ?
C35 H35A 0.9700 . ?
C35 H35B 0.9700 . ?
C38 C37 1.504(4) . ?
C38 H38B 0.9700 . ?
C38 H38A 0.9700 . ?
C36 C37 1.484(5) . ?
C36 H36B 0.9700 . ?
C36 H36A 0.9700 . ?
Li1 H5A 2.20(3) . ?
C37 H37A 0.9700 . ?
C37 H37B 0.9700 . ?
C32B H32A 0.9700 . ?
C32B H32B 0.9700 . ?
C32A H32C 0.9700 . ?
C32A H32D 0.9700 . ?
C81 C80 1.380(4) . ?
C81 C82 1.382(4) . ?
C81 H81 0.9300 . ?
C80 C79 1.389(4) . ?
C80 H80 0.9300 . ?
C82 C77 1.374(4) . ?
C82 H82 0.9300 . ?
C78 C79 1.376(5) . ?
C78 C77 1.387(5) . ?
C78 H78 0.9300 . ?
C77 H77 0.9300 . ?
C79 H79 0.9300 . ?
C83 C84 1.390(7) . ?
C83 C88 1.380(7) . ?
C83 H83 0.9300 . ?
C84 C85 1.370(8) . ?
C84 H84 0.9300 . ?
C85 C86 1.257(8) . ?
C85 H85 0.9300 . ?
C86 C87 1.350(10) . ?
C86 H86 0.9300 . ?
C87 C88 1.390(9) . ?
C87 H87 0.9300 . ?
C88 H88 0.9300 . ?

loop_
_geom_torsion_atom_site_label_1
_geom_torsion_atom_site_label_2
_geom_torsion_atom_site_label_3
_geom_torsion_atom_site_label_4
_geom_torsion
_geom_torsion_site_symmetry_1
_geom_torsion_site_symmetry_2
_geom_torsion_site_symmetry_3
_geom_torsion_site_symmetry_4
_geom_torsion_publ_flag
C68B C69B C70B C71B -22.2(10) . . . . ?
C71B C72B C68B N4 140.7(8) . . . . ?
C71B C72B C68B C69B 28.5(10) . . . . ?
C70B C69B C68B N4 -121.6(7) . . . . ?
C70B C69B C68B C72B -4.1(10) . . . . ?
C68B C72B C71B C70B -42.2(10) . . . . ?
C69B C70B C71B C72B 39.7(10) . . . . ?
N4 C68A C69A C70A -107.8(4) . . . . ?
C72A C68A C69A C70A 7.8(4) . . . . ?
C68A C69A C70A C71A 18.9(5) . . . . ?
N4 C68A C72A C71A 86.1(4) . . . . ?
C69A C68A C72A C71A -31.6(4) . . . . ?
C69A C70A C71A C72A -38.4(5) . . . . ?
C68A C72A C71A C70A 44.1(4) . . . . ?
N2 Y1 Y2 N4 51.07(9) . . . . ?
N1 Y1 Y2 N4 -94.48(10) . . . . ?
C5 Y1 Y2 N4 155.89(10) . . . . ?
C6 Y1 Y2 N4 139.53(15) . . . . ?
C44 Y1 Y2 N4 -81.70(17) . . . . ?
C1 Y1 Y2 N4 -56.55(10) . . . . ?
C4 Y1 Y2 N4 54.08(10) . . . . ?
C2 Y1 Y2 N4 -20.40(10) . . . . ?
C3 Y1 Y2 N4 18.16(12) . . . . ?
Li1 Y1 Y2 N4 -160.0(2) . . . . ?
Si1 Y1 Y2 N4 153.54(8) . . . . ?
N2 Y1 Y2 N3 -96.64(9) . . . . ?
N1 Y1 Y2 N3 117.80(10) . . . . ?
C5 Y1 Y2 N3 8.18(10) . . . . ?
C6 Y1 Y2 N3 -8.19(15) . . . . ?
C44 Y1 Y2 N3 130.58(16) . . . . ?
C1 Y1 Y2 N3 155.73(10) . . . . ?
C4 Y1 Y2 N3 -93.63(9) . . . . ?
C2 Y1 Y2 N3 -168.12(10) . . . . ?
C3 Y1 Y2 N3 -129.56(11) . . . . ?
Li1 Y1 Y2 N3 52.3(2) . . . . ?
Si1 Y1 Y2 N3 5.82(7) . . . . ?
N2 Y1 Y2 C43 156.94(9) . . . . ?
N1 Y1 Y2 C43 11.38(10) . . . . ?
C5 Y1 Y2 C43 -98.25(10) . . . . ?
C6 Y1 Y2 C43 -114.61(15) . . . . ?
C44 Y1 Y2 C43 24.16(16) . . . . ?
C1 Y1 Y2 C43 49.31(10) . . . . ?
C4 Y1 Y2 C43 159.95(10) . . . . ?
C2 Y1 Y2 C43 85.46(10) . . . . ?
C3 Y1 Y2 C43 124.02(12) . . . . ?
Li1 Y1 Y2 C43 -54.2(2) . . . . ?
Si1 Y1 Y2 C43 -100.60(8) . . . . ?
N2 Y1 Y2 C44 132.78(16) . . . . ?
N1 Y1 Y2 C44 -12.78(16) . . . . ?
C5 Y1 Y2 C44 -122.41(16) . . . . ?
C6 Y1 Y2 C44 -138.77(19) . . . . ?
C1 Y1 Y2 C44 25.15(16) . . . . ?
C4 Y1 Y2 C44 135.79(16) . . . . ?
C2 Y1 Y2 C44 61.30(16) . . . . ?
C3 Y1 Y2 C44 99.86(17) . . . . ?
Li1 Y1 Y2 C44 -78.3(2) . . . . ?
Si1 Y1 Y2 C44 -124.76(15) . . . . ?
N2 Y1 Y2 C6 -88.45(14) . . . . ?
N1 Y1 Y2 C6 125.99(15) . . . . ?
C5 Y1 Y2 C6 16.36(15) . . . . ?
C44 Y1 Y2 C6 138.77(19) . . . . ?
C1 Y1 Y2 C6 163.92(15) . . . . ?
C4 Y1 Y2 C6 -85.44(15) . . . . ?
C2 Y1 Y2 C6 -159.93(15) . . . . ?
C3 Y1 Y2 C6 -121.37(16) . . . . ?
Li1 Y1 Y2 C6 60.4(2) . . . . ?
Si1 Y1 Y2 C6 14.01(13) . . . . ?
N2 Y1 Y2 C39 -58.93(9) . . . . ?
N1 Y1 Y2 C39 155.52(10) . . . . ?
C5 Y1 Y2 C39 45.89(10) . . . . ?
C6 Y1 Y2 C39 29.53(15) . . . . ?
C44 Y1 Y2 C39 168.30(17) . . . . ?
C1 Y1 Y2 C39 -166.55(10) . . . . ?
C4 Y1 Y2 C39 -55.92(10) . . . . ?
C2 Y1 Y2 C39 -130.40(10) . . . . ?
C3 Y1 Y2 C39 -91.84(12) . . . . ?
Li1 Y1 Y2 C39 90.0(2) . . . . ?
Si1 Y1 Y2 C39 43.54(8) . . . . ?
N2 Y1 Y2 C42 53.80(12) . . . . ?
N1 Y1 Y2 C42 -91.75(13) . . . . ?
C5 Y1 Y2 C42 158.62(13) . . . . ?
C6 Y1 Y2 C42 142.26(17) . . . . ?
C44 Y1 Y2 C42 -78.97(18) . . . . ?
C1 Y1 Y2 C42 -53.82(13) . . . . ?
C4 Y1 Y2 C42 56.81(13) . . . . ?
C2 Y1 Y2 C42 -17.67(13) . . . . ?
C3 Y1 Y2 C42 20.89(14) . . . . ?
Li1 Y1 Y2 C42 -157.3(2) . . . . ?
Si1 Y1 Y2 C42 156.27(11) . . . . ?
N2 Y1 Y2 C40 -22.34(11) . . . . ?
N1 Y1 Y2 C40 -167.90(12) . . . . ?
C5 Y1 Y2 C40 82.47(12) . . . . ?
C6 Y1 Y2 C40 66.11(16) . . . . ?
C44 Y1 Y2 C40 -155.12(18) . . . . ?
C1 Y1 Y2 C40 -129.97(12) . . . . ?
C4 Y1 Y2 C40 -19.33(12) . . . . ?
C2 Y1 Y2 C40 -93.82(12) . . . . ?
C3 Y1 Y2 C40 -55.26(13) . . . . ?
Li1 Y1 Y2 C40 126.6(2) . . . . ?
Si1 Y1 Y2 C40 80.12(10) . . . . ?
N2 Y1 Y2 C41 16.46(16) . . . . ?
N1 Y1 Y2 C41 -129.10(16) . . . . ?
C5 Y1 Y2 C41 121.28(16) . . . . ?
C6 Y1 Y2 C41 104.9(2) . . . . ?
C44 Y1 Y2 C41 -116.3(2) . . . . ?
C1 Y1 Y2 C41 -91.17(16) . . . . ?
C4 Y1 Y2 C41 19.47(16) . . . . ?
C2 Y1 Y2 C41 -55.02(16) . . . . ?
C3 Y1 Y2 C41 -16.46(18) . . . . ?
Li1 Y1 Y2 C41 165.4(2) . . . . ?
Si1 Y1 Y2 C41 118.92(15) . . . . ?
N2 Y1 Y2 Li2 -159.4(2) . . . . ?
N1 Y1 Y2 Li2 55.0(2) . . . . ?
C5 Y1 Y2 Li2 -54.6(2) . . . . ?
C6 Y1 Y2 Li2 -71.0(2) . . . . ?
C44 Y1 Y2 Li2 67.8(3) . . . . ?
C1 Y1 Y2 Li2 93.0(2) . . . . ?
C4 Y1 Y2 Li2 -156.4(2) . . . . ?
C2 Y1 Y2 Li2 129.1(2) . . . . ?
C3 Y1 Y2 Li2 167.7(2) . . . . ?
Li1 Y1 Y2 Li2 -10.5(3) . . . . ?
Si1 Y1 Y2 Li2 -57.0(2) . . . . ?
N2 Y1 Y2 Si2 149.57(5) . . . . ?
N1 Y1 Y2 Si2 4.01(7) . . . . ?
C5 Y1 Y2 Si2 -105.62(7) . . . . ?
C6 Y1 Y2 Si2 -121.98(13) . . . . ?
C44 Y1 Y2 Si2 16.79(15) . . . . ?
C1 Y1 Y2 Si2 41.94(7) . . . . ?
C4 Y1 Y2 Si2 152.58(7) . . . . ?
C2 Y1 Y2 Si2 78.09(7) . . . . ?
C3 Y1 Y2 Si2 116.65(9) . . . . ?
Li1 Y1 Y2 Si2 -61.5(2) . . . . ?
Si1 Y1 Y2 Si2 -107.97(2) . . . . ?
N2 Y1 Si1 C5 -84.36(11) . . . . ?
N1 Y1 Si1 C5 45.02(11) . . . . ?
C6 Y1 Si1 C5 -166.93(19) . . . . ?
C44 Y1 Si1 C5 139.35(13) . . . . ?
C1 Y1 Si1 C5 40.67(14) . . . . ?
C4 Y1 Si1 C5 -53.62(11) . . . . ?
C2 Y1 Si1 C5 -12.65(15) . . . . ?
C3 Y1 Si1 C5 -27.73(11) . . . . ?
Li1 Y1 Si1 C5 13.32(13) . . . . ?
Y2 Y1 Si1 C5 176.48(10) . . . . ?
N2 Y1 Si1 C6 82.56(17) . . . . ?
N1 Y1 Si1 C6 -148.06(17) . . . . ?
C5 Y1 Si1 C6 166.93(19) . . . . ?
C44 Y1 Si1 C6 -53.72(19) . . . . ?
C1 Y1 Si1 C6 -152.41(18) . . . . ?
C4 Y1 Si1 C6 113.30(17) . . . . ?
C2 Y1 Si1 C6 154.27(19) . . . . ?
C3 Y1 Si1 C6 139.19(17) . . . . ?
Li1 Y1 Si1 C6 -179.76(18) . . . . ?
Y2 Y1 Si1 C6 -16.60(16) . . . . ?
N2 Y1 Si1 C7 179.08(15) . . . . ?
N1 Y1 Si1 C7 -51.53(15) . . . . ?
C5 Y1 Si1 C7 -96.55(18) . . . . ?
C6 Y1 Si1 C7 96.5(2) . . . . ?
C44 Y1 Si1 C7 42.80(17) . . . . ?
C1 Y1 Si1 C7 -55.89(17) . . . . ?
C4 Y1 Si1 C7 -150.18(15) . . . . ?
C2 Y1 Si1 C7 -109.21(18) . . . . ?
C3 Y1 Si1 C7 -124.29(16) . . . . ?
Li1 Y1 Si1 C7 -83.24(17) . . . . ?
Y2 Y1 Si1 C7 79.92(14) . . . . ?
N2 Y1 Si1 C8 5.61(18) . . . . ?
N1 Y1 Si1 C8 134.99(18) . . . . ?
C5 Y1 Si1 C8 90.0(2) . . . . ?
C6 Y1 Si1 C8 -77.0(2) . . . . ?
C44 Y1 Si1 C8 -130.67(19) . . . . ?
C1 Y1 Si1 C8 130.64(19) . . . . ?
C4 Y1 Si1 C8 36.35(18) . . . . ?
C2 Y1 Si1 C8 77.3(2) . . . . ?
C3 Y1 Si1 C8 62.24(18) . . . . ?
Li1 Y1 Si1 C8 103.29(19) . . . . ?
Y2 Y1 Si1 C8 -93.55(17) . . . . ?
C24 C19 C20 C21 -1.3(4) . . . . ?
C18 C19 C20 C21 -178.3(2) . . . . ?
C19 C20 C21 C22 1.2(4) . . . . ?
C23 C22 C21 C20 -0.4(4) . . . . ?
C20 C19 C24 C23 0.6(3) . . . . ?
C18 C19 C24 C23 177.7(2) . . . . ?
C20 C19 C24 C3 -177.9(2) . . . . ?
C18 C19 C24 C3 -0.8(3) . . . . ?
C20 C19 C24 Li1 100.3(2) . . . . ?
C18 C19 C24 Li1 -82.6(2) . . . . ?
C20 C19 C18 C17 178.0(2) . . . . ?
C24 C19 C18 C17 0.8(4) . . . . ?
C21 C22 C23 C24 -0.2(4) . . . . ?
C19 C24 C23 C22 0.2(4) . . . . ?
C3 C24 C23 C22 178.6(2) . . . . ?
Li1 C24 C23 C22 -104.8(2) . . . . ?
N1 Y1 C4 N2 151.21(14) . . . . ?
C5 Y1 C4 N2 -123.52(15) . . . . ?
C6 Y1 C4 N2 -57.00(16) . . . . ?
C44 Y1 C4 N2 61.7(2) . . . . ?
C1 Y1 C4 N2 122.50(15) . . . . ?
C2 Y1 C4 N2 109.69(15) . . . . ?
C3 Y1 C4 N2 136.5(2) . . . . ?
Li1 Y1 C4 N2 -172.17(17) . . . . ?
Si1 Y1 C4 N2 -94.40(13) . . . . ?
Y2 Y1 C4 N2 -5.94(16) . . . . ?
N2 Y1 C4 C3 -136.5(2) . . . . ?
N1 Y1 C4 C3 14.67(13) . . . . ?
C5 Y1 C4 C3 99.95(14) . . . . ?
C6 Y1 C4 C3 166.46(13) . . . . ?
C44 Y1 C4 C3 -74.8(2) . . . . ?
C1 Y1 C4 C3 -14.04(13) . . . . ?
C2 Y1 C4 C3 -26.84(12) . . . . ?
Li1 Y1 C4 C3 51.30(14) . . . . ?
Si1 Y1 C4 C3 129.07(12) . . . . ?
Y2 Y1 C4 C3 -142.48(11) . . . . ?
N2 Y1 C4 C17 103.7(3) . . . . ?
N1 Y1 C4 C17 -105.0(2) . . . . ?
C5 Y1 C4 C17 -19.8(2) . . . . ?
C6 Y1 C4 C17 46.7(3) . . . . ?
C44 Y1 C4 C17 165.4(2) . . . . ?
C1 Y1 C4 C17 -133.8(2) . . . . ?
C2 Y1 C4 C17 -146.6(3) . . . . ?
C3 Y1 C4 C17 -119.7(3) . . . . ?
Li1 Y1 C4 C17 -68.4(2) . . . . ?
Si1 Y1 C4 C17 9.3(2) . . . . ?
Y2 Y1 C4 C17 97.8(2) . . . . ?
C1 C9 C10 C11 0.3(4) . . . . ?
C11 C16 C15 C14 2.2(3) . . . . ?
C2 C16 C15 C14 179.1(2) . . . . ?
C10 C9 C1 N1 176.1(2) . . . . ?
C10 C9 C1 C2 0.8(3) . . . . ?
C10 C9 C1 Y1 98.2(3) . . . . ?
N2 Y1 C1 N1 134.57(13) . . . . ?
C5 Y1 C1 N1 32.70(15) . . . . ?
C6 Y1 C1 N1 -72.1(3) . . . . ?
C44 Y1 C1 N1 -98.48(16) . . . . ?
C4 Y1 C1 N1 109.51(13) . . . . ?
C2 Y1 C1 N1 131.3(2) . . . . ?
C3 Y1 C1 N1 101.09(14) . . . . ?
Li1 Y1 C1 N1 38.42(15) . . . . ?
Si1 Y1 C1 N1 7.88(18) . . . . ?
Y2 Y1 C1 N1 -116.12(12) . . . . ?
N2 Y1 C1 C2 3.31(14) . . . . ?
N1 Y1 C1 C2 -131.3(2) . . . . ?
C5 Y1 C1 C2 -98.56(14) . . . . ?
C6 Y1 C1 C2 156.6(3) . . . . ?
C44 Y1 C1 C2 130.26(17) . . . . ?
C4 Y1 C1 C2 -21.75(13) . . . . ?
C3 Y1 C1 C2 -30.17(12) . . . . ?
Li1 Y1 C1 C2 -92.84(16) . . . . ?
Si1 Y1 C1 C2 -123.38(13) . . . . ?
Y2 Y1 C1 C2 112.62(12) . . . . ?
N2 Y1 C1 C9 -113.6(2) . . . . ?
N1 Y1 C1 C9 111.9(3) . . . . ?
C5 Y1 C1 C9 144.6(2) . . . . ?
C6 Y1 C1 C9 39.8(4) . . . . ?
C44 Y1 C1 C9 13.4(2) . . . . ?
C4 Y1 C1 C9 -138.6(2) . . . . ?
C2 Y1 C1 C9 -116.9(3) . . . . ?
C3 Y1 C1 C9 -147.0(3) . . . . ?
Li1 Y1 C1 C9 150.3(3) . . . . ?
Si1 Y1 C1 C9 119.8(2) . . . . ?
Y2 Y1 C1 C9 -4.2(3) . . . . ?
N2 C4 C3 C24 -173.9(2) . . . . ?
C17 C4 C3 C24 2.8(3) . . . . ?
Y1 C4 C3 C24 -133.8(2) . . . . ?
N2 C4 C3 C2 13.8(3) . . . . ?
C17 C4 C3 C2 -169.5(2) . . . . ?
Y1 C4 C3 C2 54.0(2) . . . . ?
N2 C4 C3 Li1 -98.3(2) . . . . ?
C17 C4 C3 Li1 78.4(2) . . . . ?
Y1 C4 C3 Li1 -58.19(12) . . . . ?
N2 C4 C3 Y1 -40.13(18) . . . . ?
C17 C4 C3 Y1 136.6(2) . . . . ?
C19 C24 C3 C4 -1.1(3) . . . . ?
C23 C24 C3 C4 -179.5(2) . . . . ?
Li1 C24 C3 C4 95.2(2) . . . . ?
C19 C24 C3 C2 171.5(2) . . . . ?
C23 C24 C3 C2 -6.9(3) . . . . ?
Li1 C24 C3 C2 -92.2(2) . . . . ?
C19 C24 C3 Li1 -96.3(2) . . . . ?
C23 C24 C3 Li1 85.3(2) . . . . ?
C19 C24 C3 Y1 -95.0(3) . . . . ?
C23 C24 C3 Y1 86.6(3) . . . . ?
Li1 C24 C3 Y1 1.3(2) . . . . ?
N2 Y1 C3 C4 24.91(13) . . . . ?
N1 Y1 C3 C4 -163.69(15) . . . . ?
C5 Y1 C3 C4 -77.03(14) . . . . ?
C6 Y1 C3 C4 -20.5(2) . . . . ?
C44 Y1 C3 C4 136.00(17) . . . . ?
C1 Y1 C3 C4 162.64(16) . . . . ?
C2 Y1 C3 C4 134.1(2) . . . . ?
Li1 Y1 C3 C4 -114.99(17) . . . . ?
Si1 Y1 C3 C4 -60.88(14) . . . . ?
Y2 Y1 C3 C4 65.91(16) . . . . ?
N2 Y1 C3 C24 138.6(3) . . . . ?
N1 Y1 C3 C24 -50.0(2) . . . . ?
C5 Y1 C3 C24 36.6(2) . . . . ?
C6 Y1 C3 C24 93.1(3) . . . . ?
C44 Y1 C3 C24 -110.4(3) . . . . ?
C1 Y1 C3 C24 -83.7(2) . . . . ?
C4 Y1 C3 C24 113.6(3) . . . . ?
C2 Y1 C3 C24 -112.3(3) . . . . ?
Li1 Y1 C3 C24 -1.3(2) . . . . ?
Si1 Y1 C3 C24 52.8(2) . . . . ?
Y2 Y1 C3 C24 179.55(17) . . . . ?
N2 Y1 C3 C2 -109.16(15) . . . . ?
N1 Y1 C3 C2 62.24(13) . . . . ?
C5 Y1 C3 C2 148.90(14) . . . . ?
C6 Y1 C3 C2 -154.59(16) . . . . ?
C44 Y1 C3 C2 1.9(2) . . . . ?
C1 Y1 C3 C2 28.57(13) . . . . ?
C4 Y1 C3 C2 -134.1(2) . . . . ?
Li1 Y1 C3 C2 110.95(17) . . . . ?
Si1 Y1 C3 C2 165.06(11) . . . . ?
Y2 Y1 C3 C2 -68.15(17) . . . . ?
N2 Y1 C3 Li1 139.89(13) . . . . ?
N1 Y1 C3 Li1 -48.71(11) . . . . ?
C5 Y1 C3 Li1 37.95(12) . . . . ?
C6 Y1 C3 Li1 94.46(17) . . . . ?
C44 Y1 C3 Li1 -109.01(17) . . . . ?
C1 Y1 C3 Li1 -82.38(12) . . . . ?
C4 Y1 C3 Li1 114.99(17) . . . . ?
C2 Y1 C3 Li1 -110.95(17) . . . . ?
Si1 Y1 C3 Li1 54.11(11) . . . . ?
Y2 Y1 C3 Li1 -179.10(11) . . . . ?
C19 C18 C17 C4 1.0(4) . . . . ?
N2 C4 C17 C18 173.7(2) . . . . ?
C3 C4 C17 C18 -2.8(4) . . . . ?
Y1 C4 C17 C18 101.7(3) . . . . ?
N1 C1 C2 C16 -177.8(2) . . . . ?
C9 C1 C2 C16 -2.3(3) . . . . ?
Y1 C1 C2 C16 -129.2(2) . . . . ?
N1 C1 C2 C3 13.9(3) . . . . ?
C9 C1 C2 C3 -170.6(2) . . . . ?
Y1 C1 C2 C3 62.45(19) . . . . ?
N1 C1 C2 Y1 -48.57(18) . . . . ?
C9 C1 C2 Y1 127.0(2) . . . . ?
C15 C16 C2 C1 -174.2(2) . . . . ?
C11 C16 C2 C1 2.7(3) . . . . ?
C15 C16 C2 C3 -5.6(3) . . . . ?
C11 C16 C2 C3 171.2(2) . . . . ?
C15 C16 C2 Y1 92.3(3) . . . . ?
C11 C16 C2 Y1 -90.8(3) . . . . ?
C4 C3 C2 C1 -113.8(3) . . . . ?
C24 C3 C2 C1 73.8(3) . . . . ?
Li1 C3 C2 C1 -0.2(2) . . . . ?
Y1 C3 C2 C1 -60.16(19) . . . . ?
C4 C3 C2 C16 77.6(3) . . . . ?
C24 C3 C2 C16 -94.8(3) . . . . ?
Li1 C3 C2 C16 -168.76(19) . . . . ?
Y1 C3 C2 C16 131.2(2) . . . . ?
C4 C3 C2 Y1 -53.6(2) . . . . ?
C24 C3 C2 Y1 134.0(2) . . . . ?
Li1 C3 C2 Y1 60.00(12) . . . . ?
N2 Y1 C2 C1 -176.48(15) . . . . ?
N1 Y1 C2 C1 28.22(13) . . . . ?
C5 Y1 C2 C1 93.90(14) . . . . ?
C6 Y1 C2 C1 -155.2(3) . . . . ?
C44 Y1 C2 C1 -50.49(16) . . . . ?
C4 Y1 C2 C1 153.34(16) . . . . ?
C3 Y1 C2 C1 128.0(2) . . . . ?
Li1 Y1 C2 C1 74.27(15) . . . . ?
Si1 Y1 C2 C1 102.09(15) . . . . ?
Y2 Y1 C2 C1 -89.71(14) . . . . ?
N2 Y1 C2 C16 -60.9(2) . . . . ?
N1 Y1 C2 C16 143.8(3) . . . . ?
C5 Y1 C2 C16 -150.5(2) . . . . ?
C6 Y1 C2 C16 -39.6(4) . . . . ?
C44 Y1 C2 C16 65.1(2) . . . . ?
C1 Y1 C2 C16 115.6(3) . . . . ?
C4 Y1 C2 C16 -91.1(2) . . . . ?
C3 Y1 C2 C16 -116.3(3) . . . . ?
Li1 Y1 C2 C16 -170.1(3) . . . . ?
Si1 Y1 C2 C16 -142.30(18) . . . . ?
Y2 Y1 C2 C16 25.9(3) . . . . ?
N2 Y1 C2 C3 55.47(13) . . . . ?
N1 Y1 C2 C3 -99.83(14) . . . . ?
C5 Y1 C2 C3 -34.14(15) . . . . ?
C6 Y1 C2 C3 76.7(4) . . . . ?
C44 Y1 C2 C3 -178.53(15) . . . . ?
C1 Y1 C2 C3 -128.0(2) . . . . ?
C4 Y1 C2 C3 25.29(12) . . . . ?
Li1 Y1 C2 C3 -53.77(15) . . . . ?
Si1 Y1 C2 C3 -25.96(19) . . . . ?
Y2 Y1 C2 C3 142.25(11) . . . . ?
C16 C15 C14 C13 0.5(4) . . . . ?
C15 C14 C13 C12 -1.7(4) . . . . ?
C9 C10 C11 C12 179.2(2) . . . . ?
C9 C10 C11 C16 0.1(4) . . . . ?
C15 C16 C11 C10 175.5(2) . . . . ?
C2 C16 C11 C10 -1.5(3) . . . . ?
C15 C16 C11 C12 -3.7(3) . . . . ?
C2 C16 C11 C12 179.3(2) . . . . ?
C14 C13 C12 C11 0.1(4) . . . . ?
C10 C11 C12 C13 -176.5(2) . . . . ?
C16 C11 C12 C13 2.7(4) . . . . ?
C2 C1 N1 C25 -173.9(2) . . . . ?
C9 C1 N1 C25 10.8(3) . . . . ?
Y1 C1 N1 C25 129.4(2) . . . . ?
C2 C1 N1 Li1 -25.3(3) . . . . ?
C9 C1 N1 Li1 159.4(2) . . . . ?
Y1 C1 N1 Li1 -82.0(2) . . . . ?
C2 C1 N1 Y1 56.7(2) . . . . ?
C9 C1 N1 Y1 -118.6(2) . . . . ?
N2 Y1 N1 C1 -53.17(15) . . . . ?
C5 Y1 N1 C1 -149.85(14) . . . . ?
C6 Y1 N1 C1 154.50(16) . . . . ?
C44 Y1 N1 C1 78.84(16) . . . . ?
C4 Y1 N1 C1 -68.93(14) . . . . ?
C2 Y1 N1 C1 -26.97(13) . . . . ?
C3 Y1 N1 C1 -61.09(13) . . . . ?
Li1 Y1 N1 C1 -124.4(2) . . . . ?
Si1 Y1 N1 C1 -174.91(12) . . . . ?
Y2 Y1 N1 C1 87.84(14) . . . . ?
N2 Y1 N1 C25 -175.44(17) . . . . ?
C5 Y1 N1 C25 87.88(19) . . . . ?
C6 Y1 N1 C25 32.2(3) . . . . ?
C44 Y1 N1 C25 -43.4(2) . . . . ?
C1 Y1 N1 C25 -122.3(2) . . . . ?
C4 Y1 N1 C25 168.80(18) . . . . ?
C2 Y1 N1 C25 -149.2(2) . . . . ?
C3 Y1 N1 C25 176.6(2) . . . . ?
Li1 Y1 N1 C25 113.3(2) . . . . ?
Si1 Y1 N1 C25 62.82(19) . . . . ?
Y2 Y1 N1 C25 -34.4(2) . . . . ?
N2 Y1 N1 Li1 71.27(15) . . . . ?
C5 Y1 N1 Li1 -25.40(15) . . . . ?
C6 Y1 N1 Li1 -81.05(19) . . . . ?
C44 Y1 N1 Li1 -156.72(17) . . . . ?
C1 Y1 N1 Li1 124.4(2) . . . . ?
C4 Y1 N1 Li1 55.51(14) . . . . ?
C2 Y1 N1 Li1 97.48(15) . . . . ?
C3 Y1 N1 Li1 63.35(14) . . . . ?
Si1 Y1 N1 Li1 -50.47(14) . . . . ?
Y2 Y1 N1 Li1 -147.72(13) . . . . ?
C3 C4 N2 C30 -162.9(2) . . . . ?
C17 C4 N2 C30 20.6(3) . . . . ?
Y1 C4 N2 C30 146.6(2) . . . . ?
C3 C4 N2 Y1 50.5(2) . . . . ?
C17 C4 N2 Y1 -126.1(2) . . . . ?
N1 Y1 N2 C4 -33.07(16) . . . . ?
C5 Y1 N2 C4 56.27(15) . . . . ?
C6 Y1 N2 C4 129.96(15) . . . . ?
C44 Y1 N2 C4 -143.76(15) . . . . ?
C1 Y1 N2 C4 -57.37(14) . . . . ?
C2 Y1 N2 C4 -55.64(14) . . . . ?
C3 Y1 N2 C4 -24.28(13) . . . . ?
Li1 Y1 N2 C4 7.42(16) . . . . ?
Si1 Y1 N2 C4 93.14(13) . . . . ?
Y2 Y1 N2 C4 175.42(13) . . . . ?
N1 Y1 N2 C30 -169.2(2) . . . . ?
C5 Y1 N2 C30 -79.8(2) . . . . ?
C6 Y1 N2 C30 -6.1(2) . . . . ?
C44 Y1 N2 C30 80.2(3) . . . . ?
C1 Y1 N2 C30 166.5(2) . . . . ?
C4 Y1 N2 C30 -136.1(3) . . . . ?
C2 Y1 N2 C30 168.3(2) . . . . ?
C3 Y1 N2 C30 -160.4(3) . . . . ?
Li1 Y1 N2 C30 -128.7(2) . . . . ?
Si1 Y1 N2 C30 -42.9(2) . . . . ?
Y2 Y1 N2 C30 39.3(2) . . . . ?
C1 N1 C25 C26 -172.5(2) . . . . ?
Li1 N1 C25 C26 35.3(3) . . . . ?
Y1 N1 C25 C26 -64.1(3) . . . . ?
C1 N1 C25 C29 71.5(3) . . . . ?
Li1 N1 C25 C29 -80.7(3) . . . . ?
Y1 N1 C25 C29 179.83(16) . . . . ?
N1 C25 C26 C27 -164.5(2) . . . . ?
C29 C25 C26 C27 -40.3(3) . . . . ?
N1 C25 C29 C28 167.0(2) . . . . ?
C26 C25 C29 C28 44.7(3) . . . . ?
C25 C29 C28 C27 -31.5(3) . . . . ?
C25 C26 C27 C28 21.3(3) . . . . ?
C29 C28 C27 C26 6.4(4) . . . . ?
C65 C64 C63 N3 -165.7(2) . . . . ?
C65 C64 C63 C67 -40.4(3) . . . . ?
C63 C64 C65 C66 22.0(3) . . . . ?
N3 C63 C67 C66 166.6(2) . . . . ?
C64 C63 C67 C66 43.5(3) . . . . ?
C64 C65 C66 C67 4.9(4) . . . . ?
C63 C67 C66 C65 -29.9(3) . . . . ?
C67 C63 N3 C39 70.9(3) . . . . ?
C64 C63 N3 C39 -171.9(2) . . . . ?
C67 C63 N3 Li2 -82.6(3) . . . . ?
C64 C63 N3 Li2 34.6(3) . . . . ?
C67 C63 N3 Y2 179.28(18) . . . . ?
C64 C63 N3 Y2 -63.5(3) . . . . ?
N4 Y2 N3 C39 -54.57(18) . . . . ?
C43 Y2 N3 C39 -150.59(17) . . . . ?
C44 Y2 N3 C39 156.89(18) . . . . ?
C6 Y2 N3 C39 84.02(18) . . . . ?
C42 Y2 N3 C39 -69.26(17) . . . . ?
C40 Y2 N3 C39 -27.64(16) . . . . ?
C41 Y2 N3 C39 -61.69(17) . . . . ?
Li2 Y2 N3 C39 -125.6(2) . . . . ?
Si2 Y2 N3 C39 -172.61(15) . . . . ?
Y1 Y2 N3 C39 89.79(17) . . . . ?
N4 Y2 N3 C63 -177.31(19) . . . . ?
C43 Y2 N3 C63 86.7(2) . . . . ?
C44 Y2 N3 C63 34.1(3) . . . . ?
C6 Y2 N3 C63 -38.7(2) . . . . ?
C39 Y2 N3 C63 -122.7(3) . . . . ?
C42 Y2 N3 C63 168.0(2) . . . . ?
C40 Y2 N3 C63 -150.4(2) . . . . ?
C41 Y2 N3 C63 175.6(2) . . . . ?
Li2 Y2 N3 C63 111.6(2) . . . . ?
Si2 Y2 N3 C63 64.6(2) . . . . ?
Y1 Y2 N3 C63 -33.0(2) . . . . ?
N4 Y2 N3 Li2 71.07(16) . . . . ?
C43 Y2 N3 Li2 -24.95(15) . . . . ?
C44 Y2 N3 Li2 -77.5(2) . . . . ?
C6 Y2 N3 Li2 -150.34(17) . . . . ?
C39 Y2 N3 Li2 125.6(2) . . . . ?
C42 Y2 N3 Li2 56.38(15) . . . . ?
C40 Y2 N3 Li2 98.00(16) . . . . ?
C41 Y2 N3 Li2 63.94(15) . . . . ?
Si2 Y2 N3 Li2 -46.98(15) . . . . ?
Y1 Y2 N3 Li2 -144.57(13) . . . . ?
C39 C47 C48 C49 -1.2(5) . . . . ?
C63 N3 C39 C40 -173.6(2) . . . . ?
Li2 N3 C39 C40 -24.2(3) . . . . ?
Y2 N3 C39 C40 57.2(2) . . . . ?
C63 N3 C39 C47 9.3(4) . . . . ?
Li2 N3 C39 C47 158.7(3) . . . . ?
Y2 N3 C39 C47 -119.9(2) . . . . ?
C63 N3 C39 Y2 129.2(2) . . . . ?
Li2 N3 C39 Y2 -81.4(2) . . . . ?
C48 C47 C39 N3 179.1(3) . . . . ?
C48 C47 C39 C40 1.9(4) . . . . ?
C48 C47 C39 Y2 99.4(3) . . . . ?
N4 Y2 C39 N3 133.08(16) . . . . ?
C43 Y2 C39 N3 31.69(19) . . . . ?
C44 Y2 C39 N3 -76.2(5) . . . . ?
C6 Y2 C39 N3 -93.27(18) . . . . ?
C42 Y2 C39 N3 108.88(17) . . . . ?
C40 Y2 C39 N3 130.5(2) . . . . ?
C41 Y2 C39 N3 100.43(17) . . . . ?
Li2 Y2 C39 N3 37.56(16) . . . . ?
Si2 Y2 C39 N3 11.7(2) . . . . ?
Y1 Y2 C39 N3 -113.70(14) . . . . ?
N4 Y2 C39 C40 2.56(17) . . . . ?
N3 Y2 C39 C40 -130.5(2) . . . . ?
C43 Y2 C39 C40 -98.83(17) . . . . ?
C44 Y2 C39 C40 153.3(4) . . . . ?
C6 Y2 C39 C40 136.20(18) . . . . ?
C42 Y2 C39 C40 -21.64(16) . . . . ?
C41 Y2 C39 C40 -30.10(15) . . . . ?
Li2 Y2 C39 C40 -92.96(18) . . . . ?
Si2 Y2 C39 C40 -118.82(16) . . . . ?
Y1 Y2 C39 C40 115.78(15) . . . . ?
N4 Y2 C39 C47 -113.9(3) . . . . ?
N3 Y2 C39 C47 113.0(4) . . . . ?
C43 Y2 C39 C47 144.7(3) . . . . ?
C44 Y2 C39 C47 36.8(6) . . . . ?
C6 Y2 C39 C47 19.8(3) . . . . ?
C42 Y2 C39 C47 -138.1(3) . . . . ?
C40 Y2 C39 C47 -116.4(4) . . . . ?
C41 Y2 C39 C47 -146.5(3) . . . . ?
Li2 Y2 C39 C47 150.6(3) . . . . ?
Si2 Y2 C39 C47 124.7(3) . . . . ?
Y1 Y2 C39 C47 -0.7(3) . . . . ?
N3 C39 C40 C54 -178.3(2) . . . . ?
C47 C39 C40 C54 -1.0(4) . . . . ?
Y2 C39 C40 C54 -129.0(2) . . . . ?
N3 C39 C40 C41 13.8(4) . . . . ?
C47 C39 C40 C41 -168.9(2) . . . . ?
Y2 C39 C40 C41 63.1(2) . . . . ?
N3 C39 C40 Y2 -49.27(19) . . . . ?
C47 C39 C40 Y2 128.0(2) . . . . ?
N4 Y2 C40 C39 -177.27(18) . . . . ?
N3 Y2 C40 C39 28.40(15) . . . . ?
C43 Y2 C40 C39 93.46(17) . . . . ?
C44 Y2 C40 C39 -160.1(3) . . . . ?
C6 Y2 C40 C39 -45.44(18) . . . . ?
C42 Y2 C40 C39 153.2(2) . . . . ?
C41 Y2 C40 C39 127.7(2) . . . . ?
Li2 Y2 C40 C39 74.06(18) . . . . ?
Si2 Y2 C40 C39 107.89(18) . . . . ?
Y1 Y2 C40 C39 -87.24(16) . . . . ?
N4 Y2 C40 C54 -61.7(3) . . . . ?
N3 Y2 C40 C54 144.0(4) . . . . ?
C43 Y2 C40 C54 -151.0(3) . . . . ?
C44 Y2 C40 C54 -44.5(5) . . . . ?
C6 Y2 C40 C54 70.1(4) . . . . ?
C39 Y2 C40 C54 115.6(4) . . . . ?
C42 Y2 C40 C54 -91.2(4) . . . . ?
C41 Y2 C40 C54 -116.7(4) . . . . ?
Li2 Y2 C40 C54 -170.4(4) . . . . ?
Si2 Y2 C40 C54 -136.5(3) . . . . ?
Y1 Y2 C40 C54 28.3(4) . . . . ?
N4 Y2 C40 C41 55.01(16) . . . . ?
N3 Y2 C40 C41 -99.33(17) . . . . ?
C43 Y2 C40 C41 -34.26(19) . . . . ?
C44 Y2 C40 C41 72.2(3) . . . . ?
C6 Y2 C40 C41 -173.16(17) . . . . ?
C39 Y2 C40 C41 -127.7(2) . . . . ?
C42 Y2 C40 C41 25.50(15) . . . . ?
Li2 Y2 C40 C41 -53.67(17) . . . . ?
Si2 Y2 C40 C41 -19.8(2) . . . . ?
Y1 Y2 C40 C41 145.03(13) . . . . ?
C39 C40 C54 C49 -0.8(4) . . . . ?
C41 C40 C54 C49 167.4(3) . . . . ?
Y2 C40 C54 C49 -94.1(4) . . . . ?
C39 C40 C54 C53 -179.9(3) . . . . ?
C41 C40 C54 C53 -11.7(4) . . . . ?
Y2 C40 C54 C53 86.8(4) . . . . ?
C40 C54 C49 C48 1.5(4) . . . . ?
C53 C54 C49 C48 -179.3(3) . . . . ?
C40 C54 C49 C50 -177.1(3) . . . . ?
C53 C54 C49 C50 2.1(4) . . . . ?
C47 C48 C49 C54 -0.5(5) . . . . ?
C47 C48 C49 C50 178.0(3) . . . . ?
C50 C51 C52 C53 1.0(6) . . . . ?
C52 C51 C50 C49 -0.7(6) . . . . ?
C54 C49 C50 C51 -0.8(5) . . . . ?
C48 C49 C50 C51 -179.4(3) . . . . ?
C73 O2 C76 C75 11.9(4) . . . . ?
Li2 O2 C76 C75 -166.2(3) . . . . ?
O2 C76 C75 C74 -28.7(4) . . . . ?
C76 O2 C73 C74 9.2(4) . . . . ?
Li2 O2 C73 C74 -173.0(3) . . . . ?
C76 C75 C74 C73 34.1(4) . . . . ?
O2 C73 C74 C75 -27.6(4) . . . . ?
C72B C68B N4 C42 155.0(7) . . . . ?
C69B C68B N4 C42 -91.5(6) . . . . ?
C69B C68B N4 C68A 23.2(5) . . . . ?
C72B C68B N4 Y2 -36.6(16) . . . . ?
C69B C68B N4 Y2 76.9(12) . . . . ?
C72A C68A N4 C42 67.9(4) . . . . ?
C69A C68A N4 C42 -179.6(3) . . . . ?
C72A C68A N4 C68B -12.7(7) . . . . ?
C69A C68A N4 C68B 99.8(8) . . . . ?
C72A C68A N4 Y2 -166.9(2) . . . . ?
C69A C68A N4 Y2 -54.4(4) . . . . ?
N3 Y2 N4 C42 -31.2(2) . . . . ?
C43 Y2 N4 C42 57.1(2) . . . . ?
C44 Y2 N4 C42 130.9(2) . . . . ?
C6 Y2 N4 C42 -144.6(2) . . . . ?
C39 Y2 N4 C42 -55.8(2) . . . . ?
C40 Y2 N4 C42 -54.4(2) . . . . ?
C41 Y2 N4 C42 -23.2(2) . . . . ?
Li2 Y2 N4 C42 9.0(2) . . . . ?
Si2 Y2 N4 C42 94.2(2) . . . . ?
Y1 Y2 N4 C42 176.0(2) . . . . ?
N3 Y2 N4 C68B 159.9(11) . . . . ?
C43 Y2 N4 C68B -111.8(11) . . . . ?
C44 Y2 N4 C68B -38.0(11) . . . . ?
C6 Y2 N4 C68B 46.4(11) . . . . ?
C39 Y2 N4 C68B 135.3(11) . . . . ?
C42 Y2 N4 C68B -169.0(12) . . . . ?
C40 Y2 N4 C68B 136.6(11) . . . . ?
C41 Y2 N4 C68B 167.8(11) . . . . ?
Li2 Y2 N4 C68B -160.0(11) . . . . ?
Si2 Y2 N4 C68B -74.7(11) . . . . ?
Y1 Y2 N4 C68B 7.0(11) . . . . ?
N3 Y2 N4 C68A -165.5(2) . . . . ?
C43 Y2 N4 C68A -77.2(3) . . . . ?
C44 Y2 N4 C68A -3.4(3) . . . . ?
C6 Y2 N4 C68A 81.0(3) . . . . ?
C39 Y2 N4 C68A 169.9(2) . . . . ?
C42 Y2 N4 C68A -134.4(4) . . . . ?
C40 Y2 N4 C68A 171.2(3) . . . . ?
C41 Y2 N4 C68A -157.6(3) . . . . ?
Li2 Y2 N4 C68A -125.4(3) . . . . ?
Si2 Y2 N4 C68A -40.1(3) . . . . ?
Y1 Y2 N4 C68A 41.6(3) . . . . ?
C39 C40 C41 C42 -115.5(3) . . . . ?
C54 C40 C41 C42 76.3(4) . . . . ?
Y2 C40 C41 C42 -55.0(3) . . . . ?
C39 C40 C41 C62 71.8(3) . . . . ?
C54 C40 C41 C62 -96.4(3) . . . . ?
Y2 C40 C41 C62 132.3(2) . . . . ?
C39 C40 C41 Li2 -1.0(3) . . . . ?
C54 C40 C41 Li2 -169.2(2) . . . . ?
Y2 C40 C41 Li2 59.44(13) . . . . ?
C39 C40 C41 Y2 -60.5(2) . . . . ?
C54 C40 C41 Y2 131.3(3) . . . . ?
N4 Y2 C41 C42 23.82(17) . . . . ?
N3 Y2 C41 C42 -164.03(19) . . . . ?
C43 Y2 C41 C42 -78.05(18) . . . . ?
C44 Y2 C41 C42 -18.9(2) . . . . ?
C6 Y2 C41 C42 142.7(2) . . . . ?
C39 Y2 C41 C42 162.3(2) . . . . ?
C40 Y2 C41 C42 133.3(2) . . . . ?
Li2 Y2 C41 C42 -115.4(2) . . . . ?
Si2 Y2 C41 C42 -58.51(18) . . . . ?
Y1 Y2 C41 C42 66.8(2) . . . . ?
N4 Y2 C41 C62 140.8(4) . . . . ?
N3 Y2 C41 C62 -47.1(3) . . . . ?
C43 Y2 C41 C62 38.9(4) . . . . ?
C44 Y2 C41 C62 98.1(4) . . . . ?
C6 Y2 C41 C62 -100.3(4) . . . . ?
C39 Y2 C41 C62 -80.7(4) . . . . ?
C42 Y2 C41 C62 117.0(4) . . . . ?
C40 Y2 C41 C62 -109.7(4) . . . . ?
Li2 Y2 C41 C62 1.6(3) . . . . ?
Si2 Y2 C41 C62 58.5(4) . . . . ?
Y1 Y2 C41 C62 -176.2(3) . . . . ?
N4 Y2 C41 C40 -109.46(19) . . . . ?
N3 Y2 C41 C40 62.69(16) . . . . ?
C43 Y2 C41 C40 148.68(17) . . . . ?
C44 Y2 C41 C40 -152.20(19) . . . . ?
C6 Y2 C41 C40 9.4(2) . . . . ?
C39 Y2 C41 C40 29.04(15) . . . . ?
C42 Y2 C41 C40 -133.3(2) . . . . ?
Li2 Y2 C41 C40 111.3(2) . . . . ?
Si2 Y2 C41 C40 168.22(14) . . . . ?
Y1 Y2 C41 C40 -66.5(2) . . . . ?
N4 Y2 C41 Li2 139.23(17) . . . . ?
N3 Y2 C41 Li2 -48.62(13) . . . . ?
C43 Y2 C41 Li2 37.37(14) . . . . ?
C44 Y2 C41 Li2 96.49(19) . . . . ?
C6 Y2 C41 Li2 -101.87(18) . . . . ?
C39 Y2 C41 Li2 -82.26(15) . . . . ?
C42 Y2 C41 Li2 115.4(2) . . . . ?
C40 Y2 C41 Li2 -111.3(2) . . . . ?
Si2 Y2 C41 Li2 56.91(14) . . . . ?
Y1 Y2 C41 Li2 -177.76(14) . . . . ?
C68B N4 C42 C41 -136.8(5) . . . . ?
C68A N4 C42 C41 -173.0(3) . . . . ?
Y2 N4 C42 C41 48.2(3) . . . . ?
C68B N4 C42 C55 46.6(6) . . . . ?
C68A N4 C42 C55 10.4(5) . . . . ?
Y2 N4 C42 C55 -128.4(3) . . . . ?
C68B N4 C42 Y2 175.0(5) . . . . ?
C68A N4 C42 Y2 138.8(3) . . . . ?
C62 C41 C42 N4 -171.1(3) . . . . ?
C40 C41 C42 N4 16.5(4) . . . . ?
Li2 C41 C42 N4 -96.1(3) . . . . ?
Y2 C41 C42 N4 -38.2(2) . . . . ?
C62 C41 C42 C55 5.6(5) . . . . ?
C40 C41 C42 C55 -166.8(3) . . . . ?
Li2 C41 C42 C55 80.6(3) . . . . ?
Y2 C41 C42 C55 138.5(3) . . . . ?
C62 C41 C42 Y2 -132.9(3) . . . . ?
C40 C41 C42 Y2 54.7(3) . . . . ?
Li2 C41 C42 Y2 -57.85(13) . . . . ?
N3 Y2 C42 N4 152.6(2) . . . . ?
C43 Y2 C42 N4 -122.7(2) . . . . ?
C44 Y2 C42 N4 -54.7(2) . . . . ?
C6 Y2 C42 N4 67.7(3) . . . . ?
C39 Y2 C42 N4 124.0(2) . . . . ?
C40 Y2 C42 N4 111.0(2) . . . . ?
C41 Y2 C42 N4 138.3(3) . . . . ?
Li2 Y2 C42 N4 -170.5(2) . . . . ?
Si2 Y2 C42 N4 -91.6(2) . . . . ?
Y1 Y2 C42 N4 -5.4(3) . . . . ?
N4 Y2 C42 C41 -138.3(3) . . . . ?
N3 Y2 C42 C41 14.32(17) . . . . ?
C43 Y2 C42 C41 99.02(17) . . . . ?
C44 Y2 C42 C41 166.99(17) . . . . ?
C6 Y2 C42 C41 -70.6(3) . . . . ?
C39 Y2 C42 C41 -14.32(17) . . . . ?
C40 Y2 C42 C41 -27.34(16) . . . . ?
Li2 Y2 C42 C41 51.20(18) . . . . ?
Si2 Y2 C42 C41 130.07(16) . . . . ?
Y1 Y2 C42 C41 -143.72(13) . . . . ?
N4 Y2 C42 C55 101.0(4) . . . . ?
N3 Y2 C42 C55 -106.4(3) . . . . ?
C43 Y2 C42 C55 -21.7(3) . . . . ?
C44 Y2 C42 C55 46.3(4) . . . . ?
C6 Y2 C42 C55 168.7(3) . . . . ?
C39 Y2 C42 C55 -135.0(4) . . . . ?
C40 Y2 C42 C55 -148.0(4) . . . . ?
C41 Y2 C42 C55 -120.7(4) . . . . ?
Li2 Y2 C42 C55 -69.5(3) . . . . ?
Si2 Y2 C42 C55 9.4(4) . . . . ?
Y1 Y2 C42 C55 95.6(3) . . . . ?
C58 C57 C56 C55 -176.7(3) . . . . ?
C62 C57 C56 C55 3.1(5) . . . . ?
C60 C61 C62 C57 2.2(4) . . . . ?
C60 C61 C62 C41 -178.4(3) . . . . ?
C60 C61 C62 Li2 -102.5(3) . . . . ?
C58 C57 C62 C61 -1.8(4) . . . . ?
C56 C57 C62 C61 178.4(3) . . . . ?
C58 C57 C62 C41 178.8(3) . . . . ?
C56 C57 C62 C41 -1.1(4) . . . . ?
C58 C57 C62 Li2 95.4(3) . . . . ?
C56 C57 C62 Li2 -84.4(3) . . . . ?
C42 C41 C62 C61 177.3(3) . . . . ?
C40 C41 C62 C61 -9.9(4) . . . . ?
Li2 C41 C62 C61 82.3(3) . . . . ?
Y2 C41 C62 C61 80.8(4) . . . . ?
C42 C41 C62 C57 -3.3(4) . . . . ?
C40 C41 C62 C57 169.5(2) . . . . ?
Li2 C41 C62 C57 -98.3(3) . . . . ?
Y2 C41 C62 C57 -99.8(4) . . . . ?
C42 C41 C62 Li2 95.0(3) . . . . ?
C40 C41 C62 Li2 -92.2(2) . . . . ?
Y2 C41 C62 Li2 -1.5(3) . . . . ?
C57 C56 C55 C42 -0.8(6) . . . . ?
N4 C42 C55 C56 173.0(3) . . . . ?
C41 C42 C55 C56 -3.6(5) . . . . ?
Y2 C42 C55 C56 102.2(5) . . . . ?
C62 C57 C58 C59 0.2(4) . . . . ?
C56 C57 C58 C59 180.0(3) . . . . ?
C57 C58 C59 C60 1.1(5) . . . . ?
C58 C59 C60 C61 -0.7(5) . . . . ?
C62 C61 C60 C59 -1.0(5) . . . . ?
C6 Si1 C5 Li1 -66.0(5) . . . . ?
C7 Si1 C5 Li1 51.6(5) . . . . ?
C8 Si1 C5 Li1 172.1(5) . . . . ?
Y1 Si1 C5 Li1 -54.8(4) . . . . ?
C6 Si1 C5 Y1 -11.18(16) . . . . ?
C7 Si1 C5 Y1 106.41(19) . . . . ?
C8 Si1 C5 Y1 -133.08(19) . . . . ?
N2 Y1 C5 Si1 102.91(9) . . . . ?
N1 Y1 C5 Si1 -139.24(10) . . . . ?
C6 Y1 C5 Si1 8.16(12) . . . . ?
C44 Y1 C5 Si1 -56.01(14) . . . . ?
C1 Y1 C5 Si1 -155.26(9) . . . . ?
C4 Y1 C5 Si1 127.66(10) . . . . ?
C2 Y1 C5 Si1 173.04(8) . . . . ?
C3 Y1 C5 Si1 156.27(10) . . . . ?
Li1 Y1 C5 Si1 -162.14(17) . . . . ?
Y2 Y1 C5 Si1 -3.88(11) . . . . ?
N2 Y1 C5 Li1 -94.95(13) . . . . ?
N1 Y1 C5 Li1 22.90(13) . . . . ?
C6 Y1 C5 Li1 170.31(17) . . . . ?
C44 Y1 C5 Li1 106.13(16) . . . . ?
C1 Y1 C5 Li1 6.89(15) . . . . ?
C4 Y1 C5 Li1 -70.20(13) . . . . ?
C2 Y1 C5 Li1 -24.82(15) . . . . ?
C3 Y1 C5 Li1 -41.58(13) . . . . ?
Si1 Y1 C5 Li1 162.14(17) . . . . ?
Y2 Y1 C5 Li1 158.27(12) . . . . ?
C5 Si1 C6 Y1 10.95(16) . . . . ?
C7 Si1 C6 Y1 -106.95(17) . . . . ?
C8 Si1 C6 Y1 138.04(15) . . . . ?
C5 Si1 C6 Y2 97.3(4) . . . . ?
C7 Si1 C6 Y2 -20.6(4) . . . . ?
C8 Si1 C6 Y2 -135.7(4) . . . . ?
Y1 Si1 C6 Y2 86.3(4) . . . . ?
N2 Y1 C6 Si1 -104.34(14) . . . . ?
N1 Y1 C6 Si1 51.3(2) . . . . ?
C5 Y1 C6 Si1 -8.12(12) . . . . ?
C44 Y1 C6 Si1 128.60(18) . . . . ?
C1 Y1 C6 Si1 102.3(3) . . . . ?
C4 Y1 C6 Si1 -79.50(15) . . . . ?
C2 Y1 C6 Si1 -124.2(3) . . . . ?
C3 Y1 C6 Si1 -68.7(2) . . . . ?
Li1 Y1 C6 Si1 0.3(2) . . . . ?
Y2 Y1 C6 Si1 156.6(2) . . . . ?
N2 Y1 C6 Y2 99.06(11) . . . . ?
N1 Y1 C6 Y2 -105.29(12) . . . . ?
C5 Y1 C6 Y2 -164.72(14) . . . . ?
C44 Y1 C6 Y2 -27.99(13) . . . . ?
C1 Y1 C6 Y2 -54.3(3) . . . . ?
C4 Y1 C6 Y2 123.90(9) . . . . ?
C2 Y1 C6 Y2 79.2(4) . . . . ?
C3 Y1 C6 Y2 134.72(10) . . . . ?
Li1 Y1 C6 Y2 -156.32(11) . . . . ?
Si1 Y1 C6 Y2 -156.6(2) . . . . ?
N4 Y2 C6 Si1 -146.8(3) . . . . ?
N3 Y2 C6 Si1 87.9(4) . . . . ?
C43 Y2 C6 Si1 6.6(4) . . . . ?
C44 Y2 C6 Si1 -57.6(4) . . . . ?
C39 Y2 C6 Si1 118.3(4) . . . . ?
C42 Y2 C6 Si1 174.1(3) . . . . ?
C40 Y2 C6 Si1 139.1(4) . . . . ?
C41 Y2 C6 Si1 134.1(3) . . . . ?
Li2 Y2 C6 Si1 64.6(4) . . . . ?
Si2 Y2 C6 Si1 -26.8(4) . . . . ?
Y1 Y2 C6 Si1 -85.9(4) . . . . ?
N4 Y2 C6 Y1 -60.94(18) . . . . ?
N3 Y2 C6 Y1 173.79(11) . . . . ?
C43 Y2 C6 Y1 92.50(13) . . . . ?
C44 Y2 C6 Y1 28.26(12) . . . . ?
C39 Y2 C6 Y1 -155.77(12) . . . . ?
C42 Y2 C6 Y1 -100.0(2) . . . . ?
C40 Y2 C6 Y1 -135.04(10) . . . . ?
C41 Y2 C6 Y1 -140.01(9) . . . . ?
Li2 Y2 C6 Y1 150.49(11) . . . . ?
Si2 Y2 C6 Y1 59.12(11) . . . . ?
C51 C52 C53 C54 0.3(6) . . . . ?
C49 C54 C53 C52 -1.8(5) . . . . ?
C40 C54 C53 C52 177.3(3) . . . . ?
N4 Y2 C43 Si2 97.70(12) . . . . ?
N3 Y2 C43 Si2 -145.31(12) . . . . ?
C44 Y2 C43 Si2 5.56(13) . . . . ?
C6 Y2 C43 Si2 -63.35(14) . . . . ?
C39 Y2 C43 Si2 -160.79(10) . . . . ?
C42 Y2 C43 Si2 122.29(13) . . . . ?
C40 Y2 C43 Si2 167.24(11) . . . . ?
C41 Y2 C43 Si2 150.53(12) . . . . ?
Li2 Y2 C43 Si2 -167.94(19) . . . . ?
Y1 Y2 C43 Si2 -12.17(13) . . . . ?
N4 Y2 C43 Li2 -94.36(15) . . . . ?
N3 Y2 C43 Li2 22.63(14) . . . . ?
C44 Y2 C43 Li2 173.50(18) . . . . ?
C6 Y2 C43 Li2 104.59(15) . . . . ?
C39 Y2 C43 Li2 7.15(16) . . . . ?
C42 Y2 C43 Li2 -69.77(15) . . . . ?
C40 Y2 C43 Li2 -24.82(16) . . . . ?
C41 Y2 C43 Li2 -41.53(14) . . . . ?
Si2 Y2 C43 Li2 167.94(19) . . . . ?
Y1 Y2 C43 Li2 155.77(12) . . . . ?
N4 Y2 C44 Si2 -102.25(15) . . . . ?
N3 Y2 C44 Si2 50.1(2) . . . . ?
C43 Y2 C44 Si2 -5.53(13) . . . . ?
C6 Y2 C44 Si2 123.92(18) . . . . ?
C39 Y2 C44 Si2 106.8(4) . . . . ?
C42 Y2 C44 Si2 -78.61(17) . . . . ?
C40 Y2 C44 Si2 -118.2(3) . . . . ?
C41 Y2 C44 Si2 -68.9(2) . . . . ?
Li2 Y2 C44 Si2 0.1(2) . . . . ?
Y1 Y2 C44 Si2 151.8(2) . . . . ?
N4 Y2 C44 Y1 105.96(12) . . . . ?
N3 Y2 C44 Y1 -101.73(14) . . . . ?
C43 Y2 C44 Y1 -157.32(15) . . . . ?
C6 Y2 C44 Y1 -27.87(12) . . . . ?
C39 Y2 C44 Y1 -45.0(5) . . . . ?
C42 Y2 C44 Y1 129.60(10) . . . . ?
C40 Y2 C44 Y1 90.0(3) . . . . ?
C41 Y2 C44 Y1 139.27(10) . . . . ?
Li2 Y2 C44 Y1 -151.73(11) . . . . ?
Si2 Y2 C44 Y1 -151.8(2) . . . . ?
N2 Y1 C44 Si2 -149.2(3) . . . . ?
N1 Y1 C44 Si2 86.5(3) . . . . ?
C5 Y1 C44 Si2 4.2(4) . . . . ?
C6 Y1 C44 Si2 -56.0(3) . . . . ?
C1 Y1 C44 Si2 116.7(4) . . . . ?
C4 Y1 C44 Si2 177.3(2) . . . . ?
C2 Y1 C44 Si2 139.1(3) . . . . ?
C3 Y1 C44 Si2 138.1(3) . . . . ?
Li1 Y1 C44 Si2 67.1(4) . . . . ?
Si1 Y1 C44 Si2 -26.8(4) . . . . ?
Y2 Y1 C44 Si2 -84.0(3) . . . . ?
N2 Y1 C44 Y2 -65.12(15) . . . . ?
N1 Y1 C44 Y2 170.52(12) . . . . ?
C5 Y1 C44 Y2 88.20(15) . . . . ?
C6 Y1 C44 Y2 28.05(12) . . . . ?
C1 Y1 C44 Y2 -159.21(13) . . . . ?
C4 Y1 C44 Y2 -98.61(15) . . . . ?
C2 Y1 C44 Y2 -136.86(10) . . . . ?
C3 Y1 C44 Y2 -137.88(8) . . . . ?
Li1 Y1 C44 Y2 151.11(11) . . . . ?
Si1 Y1 C44 Y2 57.23(12) . . . . ?
C4 N2 C30 C31 64.3(3) . . . . ?
Y1 N2 C30 C31 -166.31(19) . . . . ?
C4 N2 C30 C34 -177.8(3) . . . . ?
Y1 N2 C30 C34 -48.5(4) . . . . ?
N2 C30 C34 C33 -151.2(3) . . . . ?
C31 C30 C34 C33 -28.4(4) . . . . ?
C30 C34 C33 C32A 44.0(4) . . . . ?
C30 C34 C33 C32B 15.5(5) . . . . ?
N2 C30 C31 C32B 156.0(4) . . . . ?
C34 C30 C31 C32B 33.2(5) . . . . ?
N2 C30 C31 C32A 122.5(4) . . . . ?
C34 C30 C31 C32A -0.3(5) . . . . ?
C73 O2 Li2 N3 7.2(6) . . . . ?
C76 O2 Li2 N3 -175.2(3) . . . . ?
C73 O2 Li2 C43 137.6(3) . . . . ?
C76 O2 Li2 C43 -44.8(3) . . . . ?
C73 O2 Li2 C62 -96.8(3) . . . . ?
C76 O2 Li2 C62 80.8(3) . . . . ?
C73 O2 Li2 C41 -107.6(4) . . . . ?
C76 O2 Li2 C41 70.0(4) . . . . ?
C73 O2 Li2 Y2 131.7(6) . . . . ?
C76 O2 Li2 Y2 -50.7(7) . . . . ?
C39 N3 Li2 O2 -117.0(4) . . . . ?
C63 N3 Li2 O2 34.2(4) . . . . ?
Y2 N3 Li2 O2 159.9(4) . . . . ?
C39 N3 Li2 C43 111.3(2) . . . . ?
C63 N3 Li2 C43 -97.5(2) . . . . ?
Y2 N3 Li2 C43 28.18(16) . . . . ?
C39 N3 Li2 C62 -9.7(3) . . . . ?
C63 N3 Li2 C62 141.48(19) . . . . ?
Y2 N3 Li2 C62 -92.79(14) . . . . ?
C39 N3 Li2 C41 17.0(2) . . . . ?
C63 N3 Li2 C41 168.20(19) . . . . ?
Y2 N3 Li2 C41 -66.08(10) . . . . ?
C39 N3 Li2 Y2 83.1(2) . . . . ?
C63 N3 Li2 Y2 -125.72(19) . . . . ?
Si2 C43 Li2 O2 -134.5(6) . . . . ?
Y2 C43 Li2 O2 -177.6(2) . . . . ?
Si2 C43 Li2 N3 15.5(8) . . . . ?
Y2 C43 Li2 N3 -27.65(16) . . . . ?
Si2 C43 Li2 C62 113.1(7) . . . . ?
Y2 C43 Li2 C62 70.0(2) . . . . ?
Si2 C43 Li2 C41 89.4(7) . . . . ?
Y2 C43 Li2 C41 46.21(13) . . . . ?
Si2 C43 Li2 Y2 43.2(7) . . . . ?
C61 C62 Li2 O2 71.3(3) . . . . ?
C57 C62 Li2 O2 -47.2(3) . . . . ?
C41 C62 Li2 O2 -164.5(3) . . . . ?
C61 C62 Li2 N3 -70.0(2) . . . . ?
C57 C62 Li2 N3 171.5(2) . . . . ?
C41 C62 Li2 N3 54.3(2) . . . . ?
C61 C62 Li2 C43 -173.3(3) . . . . ?
C57 C62 Li2 C43 68.2(3) . . . . ?
C41 C62 Li2 C43 -49.1(3) . . . . ?
C61 C62 Li2 C41 -124.3(3) . . . . ?
C57 C62 Li2 C41 117.3(3) . . . . ?
C61 C62 Li2 Y2 -123.2(2) . . . . ?
C57 C62 Li2 Y2 118.3(2) . . . . ?
C41 C62 Li2 Y2 1.0(2) . . . . ?
C42 C41 Li2 O2 -98.0(3) . . . . ?
C62 C41 Li2 O2 20.4(4) . . . . ?
C40 C41 Li2 O2 134.8(3) . . . . ?
Y2 C41 Li2 O2 -160.8(3) . . . . ?
C42 C41 Li2 N3 119.8(2) . . . . ?
C62 C41 Li2 N3 -121.8(3) . . . . ?
C40 C41 Li2 N3 -7.4(2) . . . . ?
Y2 C41 Li2 N3 56.99(11) . . . . ?
C42 C41 Li2 C43 20.4(2) . . . . ?
C62 C41 Li2 C43 138.8(3) . . . . ?
C40 C41 Li2 C43 -106.8(2) . . . . ?
Y2 C41 Li2 C43 -42.37(12) . . . . ?
C42 C41 Li2 C62 -118.4(3) . . . . ?
C40 C41 Li2 C62 114.4(3) . . . . ?
Y2 C41 Li2 C62 178.8(3) . . . . ?
C42 C41 Li2 Y2 62.80(18) . . . . ?
C62 C41 Li2 Y2 -178.8(3) . . . . ?
C40 C41 Li2 Y2 -64.39(16) . . . . ?
N4 Y2 Li2 O2 99.6(7) . . . . ?
N3 Y2 Li2 O2 -138.5(7) . . . . ?
C43 Y2 Li2 O2 6.9(6) . . . . ?
C44 Y2 Li2 O2 -0.4(7) . . . . ?
C6 Y2 Li2 O2 -102.6(7) . . . . ?
C39 Y2 Li2 O2 -165.7(7) . . . . ?
C42 Y2 Li2 O2 104.3(7) . . . . ?
C40 Y2 Li2 O2 162.4(7) . . . . ?
C41 Y2 Li2 O2 131.8(7) . . . . ?
Si2 Y2 Li2 O2 -0.3(6) . . . . ?
Y1 Y2 Li2 O2 -50.6(8) . . . . ?
N4 Y2 Li2 N3 -121.89(14) . . . . ?
C43 Y2 Li2 N3 145.4(2) . . . . ?
C44 Y2 Li2 N3 138.10(16) . . . . ?
C6 Y2 Li2 N3 35.83(19) . . . . ?
C39 Y2 Li2 N3 -27.24(13) . . . . ?
C42 Y2 Li2 N3 -117.20(16) . . . . ?
C40 Y2 Li2 N3 -59.12(14) . . . . ?
C41 Y2 Li2 N3 -89.71(16) . . . . ?
Si2 Y2 Li2 N3 138.14(13) . . . . ?
Y1 Y2 Li2 N3 87.9(2) . . . . ?
N4 Y2 Li2 C43 92.75(14) . . . . ?
N3 Y2 Li2 C43 -145.4(2) . . . . ?
C44 Y2 Li2 C43 -7.3(2) . . . . ?
C6 Y2 Li2 C43 -109.53(16) . . . . ?
C39 Y2 Li2 C43 -172.60(17) . . . . ?
C42 Y2 Li2 C43 97.44(16) . . . . ?
C40 Y2 Li2 C43 155.52(16) . . . . ?
C41 Y2 Li2 C43 124.93(18) . . . . ?
Si2 Y2 Li2 C43 -7.22(12) . . . . ?
Y1 Y2 Li2 C43 -57.5(3) . . . . ?
N4 Y2 Li2 C62 -32.80(17) . . . . ?
N3 Y2 Li2 C62 89.09(19) . . . . ?
C43 Y2 Li2 C62 -125.5(2) . . . . ?
C44 Y2 Li2 C62 -132.80(17) . . . . ?
C6 Y2 Li2 C62 124.92(16) . . . . ?
C39 Y2 Li2 C62 61.85(15) . . . . ?
C42 Y2 Li2 C62 -28.11(15) . . . . ?
C40 Y2 Li2 C62 29.97(14) . . . . ?
C41 Y2 Li2 C62 -0.62(13) . . . . ?
Si2 Y2 Li2 C62 -132.77(15) . . . . ?
Y1 Y2 Li2 C62 177.00(12) . . . . ?
N4 Y2 Li2 C41 -32.18(14) . . . . ?
N3 Y2 Li2 C41 89.71(17) . . . . ?
C43 Y2 Li2 C41 -124.93(18) . . . . ?
C44 Y2 Li2 C41 -132.18(16) . . . . ?
C6 Y2 Li2 C41 125.54(14) . . . . ?
C39 Y2 Li2 C41 62.47(13) . . . . ?
C42 Y2 Li2 C41 -27.49(12) . . . . ?
C40 Y2 Li2 C41 30.59(12) . . . . ?
Si2 Y2 Li2 C41 -132.15(11) . . . . ?
Y1 Y2 Li2 C41 177.62(15) . . . . ?
C38 O1 C35 C36 18.2(3) . . . . ?
Li1 O1 C35 C36 -159.1(2) . . . . ?
C35 O1 C38 C37 0.5(3) . . . . ?
Li1 O1 C38 C37 177.3(3) . . . . ?
O1 C35 C36 C37 -29.6(3) . . . . ?
C38 O1 Li1 N1 12.0(5) . . . . ?
C35 O1 Li1 N1 -171.4(3) . . . . ?
C38 O1 Li1 C5 142.0(2) . . . . ?
C35 O1 Li1 C5 -41.4(3) . . . . ?
C38 O1 Li1 C24 -92.3(3) . . . . ?
C35 O1 Li1 C24 84.3(2) . . . . ?
C38 O1 Li1 C3 -99.3(3) . . . . ?
C35 O1 Li1 C3 77.3(3) . . . . ?
C38 O1 Li1 Y1 128.4(7) . . . . ?
C35 O1 Li1 Y1 -55.0(8) . . . . ?
C1 N1 Li1 O1 -115.2(3) . . . . ?
C25 N1 Li1 O1 34.8(4) . . . . ?
Y1 N1 Li1 O1 161.1(3) . . . . ?
C1 N1 Li1 C5 111.8(2) . . . . ?
C25 N1 Li1 C5 -98.3(2) . . . . ?
Y1 N1 Li1 C5 28.02(15) . . . . ?
C1 N1 Li1 C24 -7.8(3) . . . . ?
C25 N1 Li1 C24 142.16(17) . . . . ?
Y1 N1 Li1 C24 -91.57(12) . . . . ?
C1 N1 Li1 C3 18.0(2) . . . . ?
C25 N1 Li1 C3 168.02(17) . . . . ?
Y1 N1 Li1 C3 -65.71(9) . . . . ?
C1 N1 Li1 Y1 83.7(2) . . . . ?
C25 N1 Li1 Y1 -126.27(17) . . . . ?
Si1 C5 Li1 O1 -118.4(4) . . . . ?
Y1 C5 Li1 O1 -175.2(2) . . . . ?
Si1 C5 Li1 N1 29.2(6) . . . . ?
Y1 C5 Li1 N1 -27.59(15) . . . . ?
Si1 C5 Li1 C24 127.2(4) . . . . ?
Y1 C5 Li1 C24 70.43(18) . . . . ?
Si1 C5 Li1 C3 102.9(5) . . . . ?
Y1 C5 Li1 C3 46.17(11) . . . . ?
Si1 C5 Li1 Y1 56.7(5) . . . . ?
C19 C24 Li1 O1 -51.2(2) . . . . ?
C23 C24 Li1 O1 67.7(2) . . . . ?
C3 C24 Li1 O1 -170.0(2) . . . . ?
C19 C24 Li1 N1 170.86(19) . . . . ?
C23 C24 Li1 N1 -70.31(19) . . . . ?
C3 C24 Li1 N1 52.00(18) . . . . ?
C19 C24 Li1 C5 68.4(2) . . . . ?
C23 C24 Li1 C5 -172.8(2) . . . . ?
C3 C24 Li1 C5 -50.5(2) . . . . ?
C19 C24 Li1 C3 118.9(2) . . . . ?
C23 C24 Li1 C3 -122.3(2) . . . . ?
C19 C24 Li1 Y1 118.01(16) . . . . ?
C23 C24 Li1 Y1 -123.16(16) . . . . ?
C3 C24 Li1 Y1 -0.85(14) . . . . ?
C4 C3 Li1 O1 -103.6(3) . . . . ?
C24 C3 Li1 O1 13.2(3) . . . . ?
C2 C3 Li1 O1 129.3(3) . . . . ?
Y1 C3 Li1 O1 -165.8(3) . . . . ?
C4 C3 Li1 N1 118.61(18) . . . . ?
C24 C3 Li1 N1 -124.56(18) . . . . ?
C2 C3 Li1 N1 -8.47(17) . . . . ?
Y1 C3 Li1 N1 56.41(10) . . . . ?
C4 C3 Li1 C5 20.2(2) . . . . ?
C24 C3 Li1 C5 137.06(19) . . . . ?
C2 C3 Li1 C5 -106.85(18) . . . . ?
Y1 C3 Li1 C5 -41.96(11) . . . . ?
C4 C3 Li1 C24 -116.8(2) . . . . ?
C2 C3 Li1 C24 116.1(2) . . . . ?
Y1 C3 Li1 C24 -179.03(16) . . . . ?
C4 C3 Li1 Y1 62.20(14) . . . . ?
C24 C3 Li1 Y1 179.03(16) . . . . ?
C2 C3 Li1 Y1 -64.88(13) . . . . ?
N2 Y1 Li1 O1 108.6(7) . . . . ?
N1 Y1 Li1 O1 -129.1(8) . . . . ?
C5 Y1 Li1 O1 16.0(7) . . . . ?
C6 Y1 Li1 O1 5.2(8) . . . . ?
C44 Y1 Li1 O1 -99.7(7) . . . . ?
C1 Y1 Li1 O1 -156.9(8) . . . . ?
C4 Y1 Li1 O1 112.6(8) . . . . ?
C2 Y1 Li1 O1 171.5(8) . . . . ?
C3 Y1 Li1 O1 140.6(8) . . . . ?
Si1 Y1 Li1 O1 5.4(7) . . . . ?
Y2 Y1 Li1 O1 -40.5(9) . . . . ?
N2 Y1 Li1 N1 -122.29(12) . . . . ?
C5 Y1 Li1 N1 145.0(2) . . . . ?
C6 Y1 Li1 N1 134.26(15) . . . . ?
C44 Y1 Li1 N1 29.4(2) . . . . ?
C1 Y1 Li1 N1 -27.85(11) . . . . ?
C4 Y1 Li1 N1 -118.36(14) . . . . ?
C2 Y1 Li1 N1 -59.38(12) . . . . ?
C3 Y1 Li1 N1 -90.30(14) . . . . ?
Si1 Y1 Li1 N1 134.43(12) . . . . ?
Y2 Y1 Li1 N1 88.6(2) . . . . ?
N2 Y1 Li1 C5 92.66(12) . . . . ?
N1 Y1 Li1 C5 -145.04(19) . . . . ?
C6 Y1 Li1 C5 -10.78(18) . . . . ?
C44 Y1 Li1 C5 -115.69(15) . . . . ?
C1 Y1 Li1 C5 -172.90(15) . . . . ?
C4 Y1 Li1 C5 96.60(13) . . . . ?
C2 Y1 Li1 C5 155.57(14) . . . . ?
C3 Y1 Li1 C5 124.66(15) . . . . ?
Si1 Y1 Li1 C5 -10.61(10) . . . . ?
Y2 Y1 Li1 C5 -56.5(2) . . . . ?
N2 Y1 Li1 C24 -31.48(13) . . . . ?
N1 Y1 Li1 C24 90.82(16) . . . . ?
C5 Y1 Li1 C24 -124.14(18) . . . . ?
C6 Y1 Li1 C24 -134.92(14) . . . . ?
C44 Y1 Li1 C24 120.17(15) . . . . ?
C1 Y1 Li1 C24 62.96(12) . . . . ?
C4 Y1 Li1 C24 -27.54(10) . . . . ?
C2 Y1 Li1 C24 31.43(10) . . . . ?
C3 Y1 Li1 C24 0.52(9) . . . . ?
Si1 Y1 Li1 C24 -134.75(11) . . . . ?
Y2 Y1 Li1 C24 179.38(10) . . . . ?
N2 Y1 Li1 C3 -31.99(10) . . . . ?
N1 Y1 Li1 C3 90.30(14) . . . . ?
C5 Y1 Li1 C3 -124.66(15) . . . . ?
C6 Y1 Li1 C3 -135.44(13) . . . . ?
C44 Y1 Li1 C3 119.66(14) . . . . ?
C1 Y1 Li1 C3 62.45(10) . . . . ?
C4 Y1 Li1 C3 -28.06(9) . . . . ?
C2 Y1 Li1 C3 30.92(9) . . . . ?
Si1 Y1 Li1 C3 -135.27(9) . . . . ?
Y2 Y1 Li1 C3 178.86(14) . . . . ?
C35 C36 C37 C38 29.8(4) . . . . ?
O1 C38 C37 C36 -19.2(4) . . . . ?
C32A C31 C32B C33 62.7(8) . . . . ?
C30 C31 C32B C33 -22.5(6) . . . . ?
C34 C33 C32B C31 4.0(6) . . . . ?
C32A C33 C32B C31 -68.4(8) . . . . ?
C32B C31 C32A C33 -76.5(9) . . . . ?
C30 C31 C32A C33 28.6(6) . . . . ?
C34 C33 C32A C31 -45.3(6) . . . . ?
C32B C33 C32A C31 69.0(7) . . . . ?
Li2 C43 Si2 C44 -49.7(7) . . . . ?
Y2 C43 Si2 C44 -7.75(18) . . . . ?
Li2 C43 Si2 C46 -173.3(7) . . . . ?
Y2 C43 Si2 C46 -131.4(3) . . . . ?
Li2 C43 Si2 C45 64.6(7) . . . . ?
Y2 C43 Si2 C45 106.5(2) . . . . ?
Li2 C43 Si2 Y2 -41.9(6) . . . . ?
Y2 C44 Si2 C43 7.61(18) . . . . ?
Y1 C44 Si2 C43 92.2(4) . . . . ?
Y2 C44 Si2 C46 133.3(3) . . . . ?
Y1 C44 Si2 C46 -142.2(4) . . . . ?
Y2 C44 Si2 C45 -108.1(2) . . . . ?
Y1 C44 Si2 C45 -23.6(4) . . . . ?
Y1 C44 Si2 Y2 84.5(3) . . . . ?
N4 Y2 Si2 C43 -88.42(13) . . . . ?
N3 Y2 Si2 C43 38.67(13) . . . . ?
C44 Y2 Si2 C43 -171.1(2) . . . . ?
C6 Y2 Si2 C43 130.91(14) . . . . ?
C39 Y2 Si2 C43 32.17(17) . . . . ?
C42 Y2 Si2 C43 -58.53(14) . . . . ?
C40 Y2 Si2 C43 -22.60(18) . . . . ?
C41 Y2 Si2 C43 -33.94(14) . . . . ?
Li2 Y2 Si2 C43 8.94(14) . . . . ?
Y1 Y2 Si2 C43 168.83(12) . . . . ?
N4 Y2 Si2 C44 82.69(18) . . . . ?
N3 Y2 Si2 C44 -150.22(18) . . . . ?
C43 Y2 Si2 C44 171.1(2) . . . . ?
C6 Y2 Si2 C44 -58.0(2) . . . . ?
C39 Y2 Si2 C44 -156.7(2) . . . . ?
C42 Y2 Si2 C44 112.59(18) . . . . ?
C40 Y2 Si2 C44 148.5(2) . . . . ?
C41 Y2 Si2 C44 137.17(19) . . . . ?
Li2 Y2 Si2 C44 -179.95(19) . . . . ?
Y1 Y2 Si2 C44 -20.05(17) . . . . ?
N4 Y2 Si2 C46 -0.8(2) . . . . ?
N3 Y2 Si2 C46 126.3(2) . . . . ?
C43 Y2 Si2 C46 87.6(2) . . . . ?
C44 Y2 Si2 C46 -83.5(3) . . . . ?
C6 Y2 Si2 C46 -141.5(2) . . . . ?
C39 Y2 Si2 C46 119.8(2) . . . . ?
C42 Y2 Si2 C46 29.1(2) . . . . ?
C40 Y2 Si2 C46 65.0(2) . . . . ?
C41 Y2 Si2 C46 53.7(2) . . . . ?
Li2 Y2 Si2 C46 96.6(2) . . . . ?
Y1 Y2 Si2 C46 -103.5(2) . . . . ?
N4 Y2 Si2 C45 175.92(16) . . . . ?
N3 Y2 Si2 C45 -56.99(16) . . . . ?
C43 Y2 Si2 C45 -95.66(19) . . . . ?
C44 Y2 Si2 C45 93.2(2) . . . . ?
C6 Y2 Si2 C45 35.25(17) . . . . ?
C39 Y2 Si2 C45 -63.48(19) . . . . ?
C42 Y2 Si2 C45 -154.18(16) . . . . ?
C40 Y2 Si2 C45 -118.3(2) . . . . ?
C41 Y2 Si2 C45 -129.60(17) . . . . ?
Li2 Y2 Si2 C45 -86.72(17) . . . . ?
Y1 Y2 Si2 C45 73.18(15) . . . . ?
C82 C81 C80 C79 0.0(5) . . . . ?
C80 C81 C82 C77 0.2(4) . . . . ?
C81 C82 C77 C78 -0.5(4) . . . . ?
C79 C78 C77 C82 0.5(4) . . . . ?
C77 C78 C79 C80 -0.4(5) . . . . ?
C81 C80 C79 C78 0.1(5) . . . . ?
C88 C83 C84 C85 -2.8(9) . . . . ?
C83 C84 C85 C86 -3.1(9) . . . . ?
C84 C85 C86 C87 9.2(10) . . . . ?
C85 C86 C87 C88 -9.5(12) . . . . ?
C84 C83 C88 C87 2.7(9) . . . . ?
C86 C87 C88 C83 2.8(11) . . . . ?
